data_1571645
loop_
_publ_author_name
'Gisbert, Yohan'
'Sim&#xf3;n Marqu&#xe9;s, Pablo'
'Baccini, Caterina'
'Abid, Seifallah'
'Saffon-Merceron, Nathalie'
'Rapenne, Gw&#xe9;na&#xeb;l'
'Kammerer, Claire'

_publ_section_title
;
 Copper-catalysed perarylation of cyclopentadiene: synthesis of
 hexaarylcyclopentadienes.
;
_journal_issue 24
_journal_name_full 'Chemical science'
_journal_page_first 9127
_journal_page_last 9137
_journal_paper_doi 10.1039/d4sc02458c
_journal_volume 15
_journal_year 2024
_chemical_formula_sum 'C41 H29 F'
_chemical_formula_weight 540.64
_space_group_crystal_system triclinic
_space_group_IT_number 2
_space_group_name_Hall '-P 1'
_space_group_name_H-M_alt 'P -1'
_atom_sites_solution_hydrogens geom
_atom_sites_solution_primary dual
_atom_sites_solution_secondary difmap
_audit_creation_method SHELXL-2018/3
_audit_update_record
;
2024-05-13 deposited with the CCDC.	2024-05-15 downloaded from the CCDC.
;
_cell_angle_alpha 94.02(3)
_cell_angle_beta 93.18(3)
_cell_angle_gamma 103.46(3)
_cell_formula_units_Z 8
_cell_length_a 10.256(2)
_cell_length_b 20.262(4)
_cell_length_c 29.739(6)
_cell_measurement_reflns_used 9840
_cell_measurement_temperature 193(2)
_cell_measurement_theta_max 20.874
_cell_measurement_theta_min 2.535
_cell_volume 5979(2)
_computing_cell_refinement 'Bruker SAINT'
_computing_data_collection 'Bruker APEX3'
_computing_data_reduction 'Bruker SAINT'
_computing_molecular_graphics 'Bruker SHELXTL'
_computing_publication_material 'Bruker SHELXTL'
_computing_structure_refinement 'SHELXL-2018/3 (Sheldrick, 2018)'
_computing_structure_solution 'SHELXT (Sheldrick 2015)'
_diffrn_ambient_temperature 193(2)
_diffrn_measured_fraction_theta_full 0.994
_diffrn_measured_fraction_theta_max 0.989
_diffrn_measurement_device_type 'Bruker kappa APEX-II CCD Quazar'
_diffrn_measurement_method 'phi and omega scans'
_diffrn_radiation_type MoK\a
_diffrn_radiation_wavelength 0.71073
_diffrn_reflns_av_R_equivalents 0.0633
_diffrn_reflns_av_unetI/netI 0.1212
_diffrn_reflns_Laue_measured_fraction_full 0.994
_diffrn_reflns_Laue_measured_fraction_max 0.989
_diffrn_reflns_limit_h_max 12
_diffrn_reflns_limit_h_min -12
_diffrn_reflns_limit_k_max 25
_diffrn_reflns_limit_k_min -25
_diffrn_reflns_limit_l_max 37
_diffrn_reflns_limit_l_min 0
_diffrn_reflns_number 40152
_diffrn_reflns_point_group_measured_fraction_full 0.994
_diffrn_reflns_point_group_measured_fraction_max 0.989
_diffrn_reflns_theta_full 25.242
_diffrn_reflns_theta_max 26.407
_diffrn_reflns_theta_min 0.688
_diffrn_source 'Incoatec microfocus sealed tube'
_exptl_absorpt_coefficient_mu 0.072
_exptl_absorpt_correction_T_max 0.745372
_exptl_absorpt_correction_T_min 0.536688
_exptl_absorpt_correction_type multi-scan
_exptl_absorpt_process_details 'TWINABS (Bruker AXS) Version 2012/1'
_exptl_crystal_colour colourless
_exptl_crystal_density_diffrn 1.201
_exptl_crystal_description plate
_exptl_crystal_F_000 2272
_exptl_crystal_size_max 0.400
_exptl_crystal_size_mid 0.200
_exptl_crystal_size_min 0.120
_refine_diff_density_max 0.349
_refine_diff_density_min -0.317
_refine_diff_density_rms 0.067
_refine_ls_extinction_method none
_refine_ls_goodness_of_fit_ref 1.060
_refine_ls_hydrogen_treatment constr
_refine_ls_matrix_type full
_refine_ls_number_parameters 1605
_refine_ls_number_reflns 24408
_refine_ls_number_restraints 854
_refine_ls_restrained_S_all 1.044
_refine_ls_R_factor_all 0.1758
_refine_ls_R_factor_gt 0.0817
_refine_ls_shift/su_max 0.000
_refine_ls_shift/su_mean 0.000
_refine_ls_structure_factor_coef Fsqd
_refine_ls_weighting_details 'w=1/[\s^2^(Fo^2^)+(0.0709P)^2^+4.3427P] where P=(Fo^2^+2Fc^2^)/3'
_refine_ls_weighting_scheme calc
_refine_ls_wR_factor_gt 0.1658
_refine_ls_wR_factor_ref 0.2102
_reflns_Friedel_coverage 0.000
_reflns_number_gt 13401
_reflns_number_total 24408
_reflns_threshold_expression 'I > 2\s(I)'
_cod_data_source_file d4sc02458c2.cif
_cod_data_source_block 7
_cod_depositor_comments 'Adding full bibliography for 1571637--1571645.cif.'
_cod_database_code 1571645
_shelx_shelxl_version_number 2018/3
_shelx_space_group_comment
; 
The symmetry employed for this shelxl refinement is uniquely defined 
by the following loop, which should always be used as a source of 
symmetry information in preference to the above space-group names. 
They are only intended as comments. 
;
_shelx_estimated_absorpt_t_min 0.972
_shelx_estimated_absorpt_t_max 0.991

loop_
_space_group_symop_operation_xyz
'x, y, z'
'-x, -y, -z'

loop_
_atom_site_label
_atom_site_type_symbol
_atom_site_fract_x
_atom_site_fract_y
_atom_site_fract_z
_atom_site_U_iso_or_equiv
_atom_site_adp_type
_atom_site_occupancy
_atom_site_site_symmetry_order
_atom_site_calc_flag
_atom_site_refinement_flags_posn
_atom_site_refinement_flags_adp
_atom_site_refinement_flags_occupancy
_atom_site_disorder_assembly
_atom_site_disorder_group
C1 C 0.0162(4) 0.20550(17) 0.60946(12) 0.0269(8) Uani 1 1 d . . . . .
C2 C -0.0351(4) 0.26778(17) 0.62642(12) 0.0283(9) Uani 1 1 d . . . . .
C3 C 0.0637(4) 0.32485(18) 0.62543(12) 0.0270(9) Uani 1 1 d . . . . .
C4 C 0.1843(4) 0.30655(18) 0.60724(13) 0.0302(9) Uani 1 1 d . . . . .
C5 C 0.1580(4) 0.23829(18) 0.59596(12) 0.0283(9) Uani 1 1 d . . . . .
C6 C -0.0712(4) 0.16814(18) 0.56726(12) 0.0277(8) Uani 1 1 d . . . . .
C7 C -0.0965(4) 0.2072(2) 0.53254(13) 0.0396(10) Uani 1 1 d . . . . .
H7 H -0.055637 0.254571 0.535038 0.047 Uiso 1 1 calc R U . . .
C8 C -0.1796(5) 0.1786(2) 0.49448(14) 0.0467(11) Uani 1 1 d . . . . .
H8 H -0.195823 0.205675 0.470943 0.056 Uiso 1 1 calc R U . A 1
C9 C -0.2385(4) 0.1096(2) 0.49160(15) 0.0456(10) Uani 0.5 1 d . U P B 1
C15 C 0.0285(6) 0.0978(2) 0.73014(16) 0.0582(12) Uani 0.5 1 d . U P C 1
H15 H 0.031433 0.074408 0.756615 0.070 Uiso 0.5 1 calc R U P C 1
C21 C -0.4052(4) 0.2421(2) 0.68973(14) 0.0381(9) Uani 0.5 1 d . U P D 1
H21 H -0.486517 0.235201 0.704455 0.046 Uiso 0.5 1 calc R U P D 1
C39 C 0.4207(4) 0.1242(2) 0.53777(14) 0.0422(10) Uani 0.5 1 d . U P E 1
H39 H 0.480318 0.099088 0.525771 0.051 Uiso 0.5 1 calc R U P E 1
F1 F -0.3182(5) 0.0827(3) 0.45566(16) 0.0556(14) Uani 0.5 1 d . U P B 1
C9' C -0.2385(4) 0.1096(2) 0.49160(15) 0.0456(10) Uani 0.25 1 d . U P B 2
H9' H -0.298608 0.089680 0.466232 0.055 Uiso 0.25 1 calc R U P B 2
C15' C 0.0285(6) 0.0978(2) 0.73014(16) 0.0582(12) Uani 0.25 1 d . U P C 2
C21' C -0.4052(4) 0.2421(2) 0.68973(14) 0.0381(9) Uani 0.25 1 d . U P D 2
H21' H -0.486517 0.235201 0.704455 0.046 Uiso 0.25 1 calc R U P D 2
C39' C 0.4207(4) 0.1242(2) 0.53777(14) 0.0422(10) Uani 0.25 1 d . U P E 2
H39' H 0.480318 0.099088 0.525771 0.051 Uiso 0.25 1 calc R U P E 2
F1' F 0.0498(15) 0.0649(6) 0.7641(4) 0.081(3) Uani 0.25 1 d . U P C 2
C9" C -0.2385(4) 0.1096(2) 0.49160(15) 0.0456(10) Uani 0.19 1 d . U P B 3
H9" H -0.298608 0.089680 0.466232 0.055 Uiso 0.19 1 calc R U P B 3
C15" C 0.0285(6) 0.0978(2) 0.73014(16) 0.0582(12) Uani 0.19 1 d . U P C 3
H15" H 0.031433 0.074408 0.756615 0.070 Uiso 0.19 1 calc R U P C 3
C21" C -0.4052(4) 0.2421(2) 0.68973(14) 0.0381(9) Uani 0.19 1 d . U P D 3
C39" C 0.4207(4) 0.1242(2) 0.53777(14) 0.0422(10) Uani 0.19 1 d . U P E 3
H39" H 0.480318 0.099088 0.525771 0.051 Uiso 0.19 1 calc R U P E 3
F1" F -0.5214(12) 0.2293(7) 0.7088(4) 0.052(3) Uani 0.19 1 d . U P D 3
C999 C -0.2385(4) 0.1096(2) 0.49160(15) 0.0456(10) Uani 0.06 1 d . U P B 4
H999 H -0.298608 0.089680 0.466232 0.055 Uiso 0.06 1 calc R U P B 4
C015 C 0.0285(6) 0.0978(2) 0.73014(16) 0.0582(12) Uani 0.06 1 d . U P C 4
H015 H 0.031433 0.074408 0.756615 0.070 Uiso 0.06 1 calc R U P C 4
C211 C -0.4052(4) 0.2421(2) 0.68973(14) 0.0381(9) Uani 0.06 1 d . U P D 4
H211 H -0.486517 0.235201 0.704455 0.046 Uiso 0.06 1 calc R U P D 4
C390 C 0.4207(4) 0.1242(2) 0.53777(14) 0.0422(10) Uani 0.06 1 d . U P E 4
F11 F 0.460(4) 0.086(2) 0.5124(14) 0.051(5) Uani 0.06 1 d . U P E 4
C10 C -0.2124(4) 0.0693(2) 0.52438(14) 0.0399(10) Uani 1 1 d . . . . .
H10 H -0.251756 0.021790 0.521310 0.048 Uiso 1 1 calc R U . B 1
C11 C -0.1277(4) 0.09870(19) 0.56219(13) 0.0328(9) Uani 1 1 d . . . . .
H11 H -0.108344 0.070836 0.584835 0.039 Uiso 1 1 calc R U . . .
C12 C 0.0208(4) 0.16461(18) 0.65117(13) 0.0313(9) Uani 1 1 d . . . . .
C13 C -0.0959(4) 0.12349(19) 0.66571(13) 0.0355(10) Uani 1 1 d . . . . .
H13 H -0.179234 0.118322 0.648608 0.043 Uiso 1 1 calc R U . . .
C14 C -0.0916(5) 0.0901(2) 0.70481(14) 0.0449(11) Uani 1 1 d . . . . .
H14 H -0.171480 0.061933 0.714101 0.054 Uiso 1 1 calc R U . C 1
C16 C 0.1441(6) 0.1393(2) 0.71730(16) 0.0585(14) Uani 1 1 d . . . . .
H16 H 0.226265 0.145541 0.735259 0.070 Uiso 1 1 calc R U . C 1
C17 C 0.1400(5) 0.1719(2) 0.67787(14) 0.0441(11) Uani 1 1 d . . . . .
H17 H 0.220525 0.199968 0.668910 0.053 Uiso 1 1 calc R U . . .
C18 C -0.1659(4) 0.26110(18) 0.64685(13) 0.0282(9) Uani 1 1 d . . . . .
C19 C -0.2873(4) 0.22679(19) 0.62379(13) 0.0339(9) Uani 1 1 d . . . . .
H19 H -0.288736 0.209990 0.593086 0.041 Uiso 1 1 calc R U . . .
C20 C -0.4065(4) 0.21690(19) 0.64529(14) 0.0369(10) Uani 1 1 d . . . . .
H20 H -0.488723 0.192854 0.629443 0.044 Uiso 1 1 calc R U . D 1
C22 C -0.2871(4) 0.2771(2) 0.71265(14) 0.0397(10) Uani 1 1 d . . . . .
H22 H -0.286803 0.294769 0.743100 0.048 Uiso 1 1 calc R U . D 1
C23 C -0.1678(4) 0.28662(19) 0.69138(13) 0.0344(9) Uani 1 1 d . . . . .
H23 H -0.086304 0.310957 0.707494 0.041 Uiso 1 1 calc R U . . .
C24 C 0.0557(4) 0.39493(18) 0.64066(13) 0.0298(9) Uani 1 1 d . . . . .
C25 C 0.1538(4) 0.43639(19) 0.67123(13) 0.0369(10) Uani 1 1 d . . . . .
H25 H 0.228504 0.420114 0.681914 0.044 Uiso 1 1 calc R U . . .
C26 C 0.1433(5) 0.5010(2) 0.68615(15) 0.0476(12) Uani 1 1 d . . . . .
H26 H 0.211229 0.528844 0.706814 0.057 Uiso 1 1 calc R U . . .
C27 C 0.0353(6) 0.5253(2) 0.67135(17) 0.0549(14) Uani 1 1 d . . . . .
H27 H 0.028050 0.569615 0.681854 0.066 Uiso 1 1 calc R U . . .
C28 C -0.0610(5) 0.4852(2) 0.64148(18) 0.0531(13) Uani 1 1 d . . . . .
H28 H -0.135435 0.501883 0.631048 0.064 Uiso 1 1 calc R U . . .
C29 C -0.0518(4) 0.4201(2) 0.62600(15) 0.0392(10) Uani 1 1 d . . . . .
H29 H -0.120113 0.392784 0.605202 0.047 Uiso 1 1 calc R U . . .
C30 C 0.3133(4) 0.35667(19) 0.60332(13) 0.0321(9) Uani 1 1 d . . . . .
C31 C 0.4295(4) 0.3503(2) 0.62792(14) 0.0362(10) Uani 1 1 d . . . . .
H31 H 0.423952 0.315774 0.648261 0.043 Uiso 1 1 calc R U . . .
C32 C 0.5518(4) 0.3937(2) 0.62280(15) 0.0451(11) Uani 1 1 d . . . . .
H32 H 0.630091 0.389392 0.639810 0.054 Uiso 1 1 calc R U . . .
C33 C 0.5605(4) 0.4435(2) 0.59287(16) 0.0484(12) Uani 1 1 d . . . . .
H33 H 0.645484 0.472104 0.588430 0.058 Uiso 1 1 calc R U . . .
C34 C 0.4469(5) 0.4518(2) 0.56954(16) 0.0475(11) Uani 1 1 d . . . . .
H34 H 0.453023 0.487156 0.549825 0.057 Uiso 1 1 calc R U . . .
C35 C 0.3224(4) 0.4084(2) 0.57479(15) 0.0414(11) Uani 1 1 d . . . . .
H35 H 0.243857 0.414355 0.558748 0.050 Uiso 1 1 calc R U . . .
C36 C 0.2467(4) 0.19894(19) 0.57455(13) 0.0301(9) Uani 1 1 d . . . . .
C37 C 0.3520(4) 0.2290(2) 0.54909(13) 0.0384(10) Uani 1 1 d . . . . .
H37 H 0.365052 0.275681 0.543869 0.046 Uiso 1 1 calc R U . . .
C38 C 0.4375(4) 0.1918(2) 0.53139(14) 0.0420(11) Uani 1 1 d . . . . .
H38 H 0.508949 0.213568 0.514567 0.050 Uiso 1 1 calc R U . E 1
C40 C 0.3160(4) 0.0930(2) 0.56183(15) 0.0394(10) Uani 1 1 d . . . . .
H40 H 0.302996 0.046031 0.566332 0.047 Uiso 1 1 calc R U . E 1
C41 C 0.2300(4) 0.12961(19) 0.57944(14) 0.0370(10) Uani 1 1 d . . . . .
H41 H 0.157245 0.106897 0.595362 0.044 Uiso 1 1 calc R U . . .
C42 C 0.4930(4) 0.29437(18) 0.37005(13) 0.0326(9) Uani 1 1 d . . . . .
C43 C 0.5391(4) 0.23081(19) 0.35312(12) 0.0315(9) Uani 1 1 d . . . . .
C44 C 0.4470(4) 0.17453(18) 0.36191(12) 0.0317(9) Uani 1 1 d . . . . .
C45 C 0.3362(4) 0.19466(19) 0.38557(12) 0.0305(9) Uani 1 1 d . . . . .
C46 C 0.3628(4) 0.26330(19) 0.39210(13) 0.0328(9) Uani 1 1 d . . . . .
C47 C 0.6017(4) 0.33660(19) 0.40521(13) 0.0330(9) Uani 1 1 d . . . . .
C48 C 0.6123(5) 0.3125(2) 0.44750(15) 0.0516(12) Uani 1 1 d . . . . .
H48 H 0.554884 0.270300 0.453095 0.062 Uiso 1 1 calc R U . . .
C49 C 0.7038(5) 0.3481(2) 0.48176(16) 0.0551(13) Uani 1 1 d . . . . .
H49 H 0.709356 0.330954 0.510550 0.066 Uiso 1 1 calc R U . F 1
C50 C 0.7856(5) 0.4083(2) 0.47311(17) 0.0496(12) Uani 0.635(7) 1 d . U P G 1
F2 F 0.8707(5) 0.4446(2) 0.50585(16) 0.0755(18) Uani 0.635(7) 1 d . U P G 1
C56 C 0.3329(6) 0.3926(3) 0.26263(17) 0.0639(14) Uani 0.635(7) 1 d . U P G 1
H56 H 0.293749 0.413346 0.239427 0.077 Uiso 0.635(7) 1 calc R U P G 1
C50' C 0.7856(5) 0.4083(2) 0.47311(17) 0.0496(12) Uani 0.365(7) 1 d . U P G 2
H50' H 0.846064 0.434428 0.496677 0.060 Uiso 0.365(7) 1 calc R U P G 2
C56' C 0.3329(6) 0.3926(3) 0.26263(17) 0.0639(14) Uani 0.365(7) 1 d . U P G 2
F2' F 0.2638(11) 0.4190(4) 0.2343(3) 0.098(4) Uani 0.365(7) 1 d . U P G 2
C51 C 0.7829(4) 0.4321(2) 0.43116(17) 0.0487(12) Uani 1 1 d . . . . .
H51 H 0.843867 0.473224 0.425513 0.058 Uiso 1 1 calc R U . G 1
C52 C 0.6902(4) 0.3959(2) 0.39662(15) 0.0388(10) Uani 1 1 d . . . . .
H52 H 0.688388 0.412151 0.367452 0.047 Uiso 1 1 calc R U . . .
C53 C 0.4467(4) 0.33195(19) 0.33114(13) 0.0344(9) Uani 1 1 d . . . . .
C54 C 0.4361(4) 0.3988(2) 0.33724(15) 0.0433(11) Uani 1 1 d . . . . .
H54 H 0.468181 0.424422 0.365257 0.052 Uiso 1 1 calc R U . . .
C55 C 0.3791(5) 0.4291(2) 0.30311(16) 0.0571(13) Uani 1 1 d . . . . .
H55 H 0.372463 0.474979 0.307924 0.068 Uiso 1 1 calc R U . G 1
C57 C 0.3425(6) 0.3259(2) 0.25514(17) 0.0617(15) Uani 1 1 d . . . . .
H57 H 0.311323 0.300791 0.226862 0.074 Uiso 1 1 calc R U . G 1
C58 C 0.3984(5) 0.2962(2) 0.28955(15) 0.0477(12) Uani 1 1 d . . . . .
H58 H 0.403983 0.250127 0.284638 0.057 Uiso 1 1 calc R U . . .
C59 C 0.6712(4) 0.23474(19) 0.33456(13) 0.0329(9) Uani 1 1 d . . . . .
C60 C 0.7225(4) 0.2826(2) 0.30439(14) 0.0423(11) Uani 1 1 d . . . . .
H60 H 0.671719 0.313787 0.295410 0.051 Uiso 1 1 calc R U . . .
C61 C 0.8474(5) 0.2849(2) 0.28738(15) 0.0483(12) Uani 1 1 d . . . . .
H61 H 0.880586 0.317312 0.266647 0.058 Uiso 1 1 calc R U . . .
C62 C 0.9229(5) 0.2407(2) 0.30037(15) 0.0497(12) Uani 1 1 d . . . . .
H62 H 1.008047 0.242703 0.288781 0.060 Uiso 1 1 calc R U . . .
C63 C 0.8747(4) 0.1936(2) 0.33024(16) 0.0482(12) Uani 1 1 d . . . . .
H63 H 0.926682 0.162984 0.339256 0.058 Uiso 1 1 calc R U . . .
C64 C 0.7502(4) 0.1906(2) 0.34724(14) 0.0419(11) Uani 1 1 d . . . . .
H64 H 0.718254 0.157876 0.367897 0.050 Uiso 1 1 calc R U . . .
C65 C 0.4527(4) 0.10261(18) 0.35102(13) 0.0310(9) Uani 1 1 d . . . . .
C66 C 0.4716(4) 0.0796(2) 0.30713(14) 0.0402(10) Uani 1 1 d . . . . .
H66 H 0.478051 0.109961 0.283962 0.048 Uiso 1 1 calc R U . . .
C67 C 0.4809(5) 0.0140(2) 0.29685(17) 0.0539(13) Uani 1 1 d . . . . .
H67 H 0.495283 -0.000564 0.266850 0.065 Uiso 1 1 calc R U . . .
C68 C 0.4696(5) -0.0309(2) 0.32993(19) 0.0587(14) Uani 1 1 d . . . . .
H68 H 0.477308 -0.076206 0.322784 0.070 Uiso 1 1 calc R U . . .
C69 C 0.4471(4) -0.0102(2) 0.37341(18) 0.0502(12) Uani 1 1 d . . . . .
H69 H 0.437500 -0.041506 0.396047 0.060 Uiso 1 1 calc R U . . .
C70 C 0.4384(4) 0.0564(2) 0.38401(15) 0.0402(10) Uani 1 1 d . . . . .
H70 H 0.422585 0.070565 0.413940 0.048 Uiso 1 1 calc R U . . .
C71 C 0.2163(4) 0.14466(18) 0.39818(13) 0.0294(9) Uani 1 1 d . . . . .
C72 C 0.1419(4) 0.09466(19) 0.36610(15) 0.0390(10) Uani 1 1 d . . . . .
H72 H 0.167204 0.092682 0.335873 0.047 Uiso 1 1 calc R U . . .
C73 C 0.0315(4) 0.0480(2) 0.37837(17) 0.0491(12) Uani 1 1 d . . . . .
H73 H -0.019691 0.014195 0.356436 0.059 Uiso 1 1 calc R U . . .
C74 C -0.0050(5) 0.0502(2) 0.42230(19) 0.0558(14) Uani 1 1 d . . . . .
H74 H -0.081130 0.018024 0.430586 0.067 Uiso 1 1 calc R U . . .
C75 C 0.0690(4) 0.0990(2) 0.45399(17) 0.0510(12) Uani 1 1 d . . . . .
H75 H 0.044801 0.100199 0.484363 0.061 Uiso 1 1 calc R U . . .
C76 C 0.1774(4) 0.1459(2) 0.44194(14) 0.0403(10) Uani 1 1 d . . . . .
H76 H 0.226955 0.179964 0.464032 0.048 Uiso 1 1 calc R U . . .
C77 C 0.2766(4) 0.30638(19) 0.41145(13) 0.0325(9) Uani 1 1 d . . . . .
C78 C 0.1405(5) 0.2912(3) 0.39822(19) 0.0648(15) Uani 1 1 d . . . . .
H78 H 0.103119 0.252090 0.377987 0.078 Uiso 1 1 calc R U . . .
C79 C 0.0572(5) 0.3315(3) 0.4138(2) 0.0801(19) Uani 1 1 d . . . . .
H79 H -0.035766 0.319990 0.404175 0.096 Uiso 1 1 calc R U . . .
C80 C 0.1097(5) 0.3881(2) 0.44300(18) 0.0576(13) Uani 1 1 d . . . . .
H80 H 0.053392 0.416090 0.453667 0.069 Uiso 1 1 calc R U . . .
C81 C 0.2431(5) 0.4039(2) 0.45662(15) 0.0476(11) Uani 1 1 d . . . . .
H81 H 0.279645 0.443232 0.476756 0.057 Uiso 1 1 calc R U . . .
C82 C 0.3264(4) 0.3632(2) 0.44136(15) 0.0434(11) Uani 1 1 d . . . . .
H82 H 0.418858 0.374582 0.451665 0.052 Uiso 1 1 calc R U . . .
C83 C 0.3289(4) 0.15967(18) 0.11455(13) 0.0297(9) Uani 1 1 d . . . . .
C84 C 0.4755(4) 0.18971(19) 0.13311(12) 0.0293(9) Uani 1 1 d . . . . .
C85 C 0.5046(4) 0.25773(19) 0.13172(12) 0.0310(9) Uani 1 1 d . . . . .
C86 C 0.3867(4) 0.27830(19) 0.11217(13) 0.0325(9) Uani 1 1 d . . . . .
C87 C 0.2844(4) 0.22279(19) 0.10023(13) 0.0302(9) Uani 1 1 d . . . . .
C88 C 0.3276(4) 0.11015(19) 0.07256(12) 0.0291(9) Uani 1 1 d . . . . .
C89 C 0.4054(4) 0.1355(2) 0.03737(14) 0.0408(10) Uani 1 1 d . . . . .
H89 H 0.450508 0.182294 0.039210 0.049 Uiso 1 1 calc R U . . .
C90 C 0.4172(5) 0.0928(3) -0.00010(14) 0.0490(12) Uani 1 1 d . . . . .
H90 H 0.470881 0.110140 -0.023614 0.059 Uiso 1 1 calc R U . H 1
C91 C 0.3508(5) 0.0259(3) -0.00275(15) 0.0480(12) Uani 0.52 1 d . U P I 1
F3 F 0.3604(5) -0.0109(3) -0.04007(15) 0.0580(14) Uani 0.52 1 d . U P I 1
C97 C 0.1294(5) 0.0760(3) 0.23021(15) 0.0546(13) Uani 0.52 1 d . U P J 1
H97 H 0.086864 0.058147 0.255800 0.066 Uiso 0.52 1 calc R U P J 1
C121 C -0.1035(4) 0.2112(2) 0.03367(15) 0.0457(11) Uani 0.52 1 d . U P K 1
H121 H -0.190541 0.209099 0.020032 0.055 Uiso 0.52 1 calc R U P K 1
C103 C 0.7215(5) 0.0687(2) 0.19134(17) 0.0514(12) Uani 0.52 1 d . U P L 1
H103 H 0.775517 0.041972 0.204635 0.062 Uiso 0.52 1 calc R U P L 1
C109 C 0.8876(5) 0.3880(3) 0.17673(18) 0.0592(14) Uani 0.52 1 d . U P M 1
H109 H 0.972821 0.416670 0.186896 0.071 Uiso 0.52 1 calc R U P M 1
C91' C 0.3508(5) 0.0259(3) -0.00275(15) 0.0480(12) Uani 0.22 1 d . U P I 2
H91' H 0.360561 -0.003374 -0.028058 0.058 Uiso 0.22 1 calc R U P I 2
C97' C 0.1294(5) 0.0760(3) 0.23021(15) 0.0546(13) Uani 0.22 1 d . U P J 2
F3' F 0.0470(17) 0.0582(9) 0.2616(5) 0.097(5) Uani 0.22 1 d . U P J 2
C221 C -0.1035(4) 0.2112(2) 0.03367(15) 0.0457(11) Uani 0.22 1 d . U P K 2
H221 H -0.190541 0.209099 0.020032 0.055 Uiso 0.22 1 calc R U P K 2
C203 C 0.7215(5) 0.0687(2) 0.19134(17) 0.0514(12) Uani 0.22 1 d . U P L 2
H203 H 0.775517 0.041972 0.204635 0.062 Uiso 0.22 1 calc R U P L 2
C209 C 0.8876(5) 0.3880(3) 0.17673(18) 0.0592(14) Uani 0.22 1 d . U P M 2
H209 H 0.972821 0.416670 0.186896 0.071 Uiso 0.22 1 calc R U P M 2
C91" C 0.3508(5) 0.0259(3) -0.00275(15) 0.0480(12) Uani 0.1 1 d . U P I 3
H91" H 0.360561 -0.003374 -0.028058 0.058 Uiso 0.1 1 calc R U P I 3
C97" C 0.1294(5) 0.0760(3) 0.23021(15) 0.0546(13) Uani 0.1 1 d . U P J 3
H97" H 0.086864 0.058147 0.255800 0.066 Uiso 0.1 1 calc R U P J 3
C321 C -0.1035(4) 0.2112(2) 0.03367(15) 0.0457(11) Uani 0.1 1 d . U P K 3
F3" F -0.224(2) 0.2058(11) 0.0140(7) 0.046(6) Uani 0.1 1 d . U P K 3
C303 C 0.7215(5) 0.0687(2) 0.19134(17) 0.0514(12) Uani 0.1 1 d . U P L 3
H303 H 0.775517 0.041972 0.204635 0.062 Uiso 0.1 1 calc R U P L 3
C309 C 0.8876(5) 0.3880(3) 0.17673(18) 0.0592(14) Uani 0.1 1 d . U P M 3
H309 H 0.972821 0.416670 0.186896 0.071 Uiso 0.1 1 calc R U P M 3
C910 C 0.3508(5) 0.0259(3) -0.00275(15) 0.0480(12) Uani 0.1 1 d . U P I 4
H910 H 0.360561 -0.003374 -0.028058 0.058 Uiso 0.1 1 calc R U P I 4
C970 C 0.1294(5) 0.0760(3) 0.23021(15) 0.0546(13) Uani 0.1 1 d . U P J 4
H970 H 0.086864 0.058147 0.255800 0.066 Uiso 0.1 1 calc R U P J 4
C421 C -0.1035(4) 0.2112(2) 0.03367(15) 0.0457(11) Uani 0.1 1 d . U P K 4
H421 H -0.190541 0.209099 0.020032 0.055 Uiso 0.1 1 calc R U P K 4
C403 C 0.7215(5) 0.0687(2) 0.19134(17) 0.0514(12) Uani 0.1 1 d . U P L 4
F33 F 0.790(3) 0.0279(16) 0.2133(11) 0.082(8) Uani 0.1 1 d . U P L 4
C409 C 0.8876(5) 0.3880(3) 0.17673(18) 0.0592(14) Uani 0.1 1 d . U P M 4
H409 H 0.972821 0.416670 0.186896 0.071 Uiso 0.1 1 calc R U P M 4
C911 C 0.3508(5) 0.0259(3) -0.00275(15) 0.0480(12) Uani 0.06 1 d . U P I 5
H911 H 0.360561 -0.003374 -0.028058 0.058 Uiso 0.06 1 calc R U P I 5
C971 C 0.1294(5) 0.0760(3) 0.23021(15) 0.0546(13) Uani 0.06 1 d . U P J 5
H971 H 0.086864 0.058147 0.255800 0.066 Uiso 0.06 1 calc R U P J 5
C521 C -0.1035(4) 0.2112(2) 0.03367(15) 0.0457(11) Uani 0.06 1 d . U P K 5
H521 H -0.190541 0.209099 0.020032 0.055 Uiso 0.06 1 calc R U P K 5
C503 C 0.7215(5) 0.0687(2) 0.19134(17) 0.0514(12) Uani 0.06 1 d . U P L 5
H503 H 0.775517 0.041972 0.204635 0.062 Uiso 0.06 1 calc R U P L 5
C509 C 0.8876(5) 0.3880(3) 0.17673(18) 0.0592(14) Uani 0.06 1 d . U P M 5
F333 F 1.014(5) 0.411(2) 0.1917(16) 0.077(11) Uani 0.06 1 d . U P M 5
C92 C 0.2705(4) -0.0001(2) 0.03009(14) 0.0429(11) Uani 1 1 d . . . . .
H92 H 0.223861 -0.046705 0.027272 0.052 Uiso 1 1 calc R U . I 1
C93 C 0.2574(4) 0.04241(19) 0.06783(13) 0.0326(9) Uani 1 1 d . . . . .
H93 H 0.200059 0.024778 0.090384 0.039 Uiso 1 1 calc R U . . .
C94 C 0.2549(4) 0.12895(19) 0.15464(13) 0.0326(9) Uani 1 1 d . . . . .
C95 C 0.2753(4) 0.0691(2) 0.17099(13) 0.0390(10) Uani 1 1 d . . . . .
H95 H 0.334239 0.045975 0.156538 0.047 Uiso 1 1 calc R U . . .
C96 C 0.2108(4) 0.0423(2) 0.20827(14) 0.0469(11) Uani 1 1 d . . . . .
H96 H 0.223894 0.000683 0.218263 0.056 Uiso 1 1 calc R U . J 1
C98 C 0.1081(5) 0.1360(3) 0.21548(16) 0.0584(14) Uani 1 1 d . . . . .
H98 H 0.050906 0.159337 0.230764 0.070 Uiso 1 1 calc R U . J 1
C99 C 0.1713(4) 0.1623(2) 0.17796(15) 0.0452(11) Uani 1 1 d . . . . .
H99 H 0.157043 0.203840 0.168119 0.054 Uiso 1 1 calc R U . . .
C100 C 0.5623(4) 0.14790(19) 0.15220(13) 0.0308(9) Uani 1 1 d . . . . .
C101 C 0.5935(4) 0.0933(2) 0.12730(14) 0.0406(10) Uani 1 1 d . . . . .
H101 H 0.560135 0.082617 0.096562 0.049 Uiso 1 1 calc R U . . .
C102 C 0.6722(4) 0.0546(2) 0.14671(16) 0.0487(12) Uani 1 1 d . . . . .
H102 H 0.692639 0.017827 0.129137 0.058 Uiso 1 1 calc R U . L 1
C104 C 0.6909(5) 0.1222(2) 0.21623(15) 0.0494(12) Uani 1 1 d . . . . .
H104 H 0.724443 0.132532 0.246965 0.059 Uiso 1 1 calc R U . L 1
C105 C 0.6128(4) 0.1609(2) 0.19726(14) 0.0417(11) Uani 1 1 d . . . . .
H105 H 0.592538 0.197320 0.215225 0.050 Uiso 1 1 calc R U . . .
C106 C 0.6369(4) 0.3045(2) 0.14688(13) 0.0345(10) Uani 1 1 d . . . . .
C107 C 0.6461(4) 0.3628(2) 0.17565(13) 0.0401(10) Uani 1 1 d . . . . .
H107 H 0.566702 0.374448 0.185070 0.048 Uiso 1 1 calc R U . . .
C108 C 0.7720(5) 0.4042(2) 0.19070(15) 0.0506(12) Uani 1 1 d . . . . .
H108 H 0.778034 0.443669 0.210645 0.061 Uiso 1 1 calc R U . M 1
C110 C 0.8805(5) 0.3303(3) 0.14804(18) 0.0590(14) Uani 1 1 d . . . . .
H110 H 0.960137 0.318796 0.138760 0.071 Uiso 1 1 calc R U . M 1
C111 C 0.7543(4) 0.2891(2) 0.13292(15) 0.0444(11) Uani 1 1 d . . . . .
H111 H 0.748702 0.249959 0.112728 0.053 Uiso 1 1 calc R U . . .
C112 C 0.3827(4) 0.35019(19) 0.10659(13) 0.0346(9) Uani 1 1 d . . . . .
C113 C 0.4693(4) 0.3893(2) 0.07864(15) 0.0433(11) Uani 1 1 d . . . . .
H113 H 0.535211 0.370852 0.064413 0.052 Uiso 1 1 calc R U . . .
C114 C 0.4594(5) 0.4550(2) 0.07163(16) 0.0555(13) Uani 1 1 d . . . . .
H114 H 0.517555 0.481247 0.052312 0.067 Uiso 1 1 calc R U . . .
C115 C 0.3641(6) 0.4821(2) 0.09296(18) 0.0590(14) Uani 1 1 d . . . . .
H115 H 0.357218 0.527093 0.088103 0.071 Uiso 1 1 calc R U . . .
C116 C 0.2803(5) 0.4448(2) 0.12083(17) 0.0546(13) Uani 1 1 d . . . . .
H116 H 0.215265 0.463678 0.135184 0.066 Uiso 1 1 calc R U . . .
C117 C 0.2901(4) 0.3791(2) 0.12822(14) 0.0419(11) Uani 1 1 d . . . . .
H117 H 0.233012 0.353755 0.148225 0.050 Uiso 1 1 calc R U . . .
C118 C 0.1520(4) 0.21919(19) 0.07612(13) 0.0332(9) Uani 1 1 d . . . . .
C119 C 0.1274(4) 0.2699(2) 0.05012(13) 0.0374(10) Uani 1 1 d . . . . .
H119 H 0.199116 0.307903 0.046417 0.045 Uiso 1 1 calc R U . . .
C120 C 0.0012(4) 0.2669(2) 0.02938(14) 0.0440(11) Uani 1 1 d . . . . .
H120 H -0.013163 0.302902 0.012359 0.053 Uiso 1 1 calc R U . K 1
C122 C -0.0815(4) 0.1592(2) 0.05750(15) 0.0436(11) Uani 1 1 d . . . . .
H122 H -0.152909 0.120575 0.059915 0.052 Uiso 1 1 calc R U . K 1
C123 C 0.0448(4) 0.1625(2) 0.07829(14) 0.0399(10) Uani 1 1 d . . . . .
H123 H 0.058815 0.125524 0.094323 0.048 Uiso 1 1 calc R U . . .
C124 C 0.8331(4) 0.65176(19) 0.12961(13) 0.0343(9) Uani 1 1 d . . . . .
C125 C 0.9784(4) 0.68470(19) 0.14822(12) 0.0321(9) Uani 1 1 d . . . . .
C126 C 1.0105(4) 0.75078(19) 0.13871(12) 0.0322(9) Uani 1 1 d . . . . .
C127 C 0.8930(4) 0.76685(19) 0.11457(13) 0.0339(9) Uani 1 1 d . . . . .
C128 C 0.7882(4) 0.7112(2) 0.10862(13) 0.0348(9) Uani 1 1 d . . . . .
C129 C 0.8400(4) 0.5932(2) 0.09440(14) 0.0362(10) Uani 1 1 d . . . . .
C130 C 0.8446(5) 0.6041(2) 0.04870(15) 0.0480(12) Uani 1 1 d . . . . .
H130 H 0.843865 0.648014 0.039567 0.058 Uiso 1 1 calc R U . . .
C131 C 0.8501(5) 0.5528(3) 0.01647(16) 0.0538(13) Uani 1 1 d . . . . .
H131 H 0.851780 0.561096 -0.014573 0.065 Uiso 1 1 calc R U . N 1
C132 C 0.8531(5) 0.4900(3) 0.02966(18) 0.0554(12) Uani 0.54 1 d . U P O 1
F4 F 0.8491(6) 0.4364(3) 0.0000(2) 0.0882(18) Uani 0.54 1 d . U P O 1
C138 C 0.5910(5) 0.5996(3) 0.24263(16) 0.0501(11) Uani 0.54 1 d . U P P 1
H138 H 0.540639 0.588257 0.268016 0.060 Uiso 0.54 1 calc R U P P 1
C162 C 0.3941(5) 0.7052(3) 0.0531(2) 0.0718(14) Uani 0.54 1 d . U P Q 1
H162 H 0.307830 0.705139 0.039676 0.086 Uiso 0.54 1 calc R U P Q 1
C232 C 0.8531(5) 0.4900(3) 0.02966(18) 0.0554(12) Uani 0.25 1 d . U P O 2
H232 H 0.854011 0.454113 0.007412 0.067 Uiso 0.25 1 calc R U P O 2
C238 C 0.5910(5) 0.5996(3) 0.24263(16) 0.0501(11) Uani 0.25 1 d . U P P 2
F4' F 0.5223(12) 0.5847(6) 0.2753(4) 0.070(3) Uani 0.25 1 d . U P P 2
C262 C 0.3941(5) 0.7052(3) 0.0531(2) 0.0718(14) Uani 0.25 1 d . U P Q 2
H262 H 0.307830 0.705139 0.039676 0.086 Uiso 0.25 1 calc R U P Q 2
C332 C 0.8531(5) 0.4900(3) 0.02966(18) 0.0554(12) Uani 0.21 1 d . U P O 3
H332 H 0.854011 0.454113 0.007412 0.067 Uiso 0.21 1 calc R U P O 3
C338 C 0.5910(5) 0.5996(3) 0.24263(16) 0.0501(11) Uani 0.21 1 d . U P P 3
H338 H 0.540639 0.588257 0.268016 0.060 Uiso 0.21 1 calc R U P P 3
C362 C 0.3941(5) 0.7052(3) 0.0531(2) 0.0718(14) Uani 0.21 1 d . U P Q 3
F4" F 0.2726(14) 0.7056(8) 0.0369(6) 0.091(4) Uani 0.21 1 d . U P Q 3
C133 C 0.8547(4) 0.4776(2) 0.07437(16) 0.0489(12) Uani 1 1 d . . . . .
H133 H 0.859431 0.434025 0.083151 0.059 Uiso 1 1 calc R U . O 1
C134 C 0.8494(4) 0.5293(2) 0.10647(15) 0.0424(11) Uani 1 1 d . . . . .
H134 H 0.852149 0.520985 0.137515 0.051 Uiso 1 1 calc R U . . .
C135 C 0.7421(4) 0.6313(2) 0.16870(13) 0.0344(9) Uani 1 1 d . . . . .
C136 C 0.6483(4) 0.5702(2) 0.16848(14) 0.0377(10) Uani 1 1 d . . . . .
H136 H 0.634077 0.538643 0.142475 0.045 Uiso 1 1 calc R U . . .
C137 C 0.5747(4) 0.5540(2) 0.20546(15) 0.0453(11) Uani 1 1 d . . . . .
H137 H 0.512557 0.511040 0.205010 0.054 Uiso 1 1 calc R U . P 1
C139 C 0.6800(5) 0.6618(3) 0.24332(16) 0.0521(12) Uani 1 1 d . . . . .
H139 H 0.690270 0.693801 0.268939 0.063 Uiso 1 1 calc R U . P 1
C140 C 0.7544(5) 0.6776(2) 0.20688(15) 0.0473(11) Uani 1 1 d . . . . .
H140 H 0.815430 0.720883 0.207564 0.057 Uiso 1 1 calc R U . . .
C141 C 1.0671(4) 0.64609(19) 0.16948(13) 0.0338(9) Uani 1 1 d . . . . .
C142 C 1.0255(4) 0.6039(2) 0.20445(14) 0.0388(10) Uani 1 1 d . . . . .
H142 H 0.938888 0.600505 0.215200 0.047 Uiso 1 1 calc R U . . .
C143 C 1.1112(5) 0.5676(2) 0.22312(15) 0.0445(11) Uani 1 1 d . . . . .
H143 H 1.082118 0.539045 0.246429 0.053 Uiso 1 1 calc R U . . .
C144 C 1.2378(5) 0.5722(2) 0.20836(15) 0.0463(11) Uani 1 1 d . . . . .
H144 H 1.295795 0.547283 0.221482 0.056 Uiso 1 1 calc R U . . .
C145 C 1.2797(5) 0.6139(2) 0.17389(15) 0.0477(11) Uani 1 1 d . . . . .
H145 H 1.366709 0.617283 0.163424 0.057 Uiso 1 1 calc R U . . .
C146 C 1.1952(4) 0.6503(2) 0.15493(14) 0.0400(10) Uani 1 1 d . . . . .
H146 H 1.225118 0.678551 0.131587 0.048 Uiso 1 1 calc R U . . .
C147 C 1.1388(4) 0.80186(19) 0.15077(13) 0.0347(9) Uani 1 1 d . . . . .
C148 C 1.1955(4) 0.8111(2) 0.19477(15) 0.0434(11) Uani 1 1 d . . . . .
H148 H 1.152239 0.784205 0.217036 0.052 Uiso 1 1 calc R U . . .
C149 C 1.3141(5) 0.8588(2) 0.20655(17) 0.0519(13) Uani 1 1 d . . . . .
H149 H 1.352352 0.864173 0.236811 0.062 Uiso 1 1 calc R U . . .
C150 C 1.3781(5) 0.8989(2) 0.17492(18) 0.0559(13) Uani 1 1 d . . . . .
H150 H 1.460340 0.931408 0.183166 0.067 Uiso 1 1 calc R U . . .
C151 C 1.3216(5) 0.8912(2) 0.13147(17) 0.0480(12) Uani 1 1 d . . . . .
H151 H 1.363965 0.919171 0.109584 0.058 Uiso 1 1 calc R U . . .
C152 C 1.2035(4) 0.8430(2) 0.11935(15) 0.0407(10) Uani 1 1 d . . . . .
H152 H 1.165796 0.837889 0.089035 0.049 Uiso 1 1 calc R U . . .
C153 C 0.8971(4) 0.83609(19) 0.10004(13) 0.0325(9) Uani 1 1 d . . . . .
C154 C 0.9218(4) 0.8923(2) 0.13149(14) 0.0424(11) Uani 1 1 d . . . . .
H154 H 0.931385 0.886135 0.162766 0.051 Uiso 1 1 calc R U . . .
C155 C 0.9327(4) 0.9568(2) 0.11808(17) 0.0487(12) Uani 1 1 d . . . . .
H155 H 0.948543 0.994786 0.139984 0.058 Uiso 1 1 calc R U . . .
C156 C 0.9204(4) 0.9662(2) 0.07236(17) 0.0465(12) Uani 1 1 d . . . . .
H156 H 0.927560 1.010578 0.062796 0.056 Uiso 1 1 calc R U . . .
C157 C 0.8977(4) 0.9108(2) 0.04108(15) 0.0428(11) Uani 1 1 d . . . . .
H157 H 0.891191 0.917297 0.009779 0.051 Uiso 1 1 calc R U . . .
C158 C 0.8843(4) 0.8462(2) 0.05453(14) 0.0379(10) Uani 1 1 d . . . . .
H158 H 0.866186 0.808277 0.032529 0.045 Uiso 1 1 calc R U . . .
C159 C 0.6504(4) 0.7075(2) 0.08981(14) 0.0361(10) Uani 1 1 d . . . . .
C160 C 0.5926(5) 0.7613(3) 0.0977(2) 0.0772(18) Uani 1 1 d . . . . .
H160 H 0.641518 0.800564 0.115959 0.093 Uiso 1 1 calc R U . . .
C161 C 0.4643(6) 0.7597(3) 0.0796(3) 0.104(3) Uani 1 1 d . . . . .
H161 H 0.425731 0.797294 0.086071 0.124 Uiso 1 1 calc R U . Q 1
C163 C 0.4461(5) 0.6507(3) 0.04560(17) 0.0632(14) Uani 1 1 d . . . . .
H163 H 0.395998 0.611689 0.027383 0.076 Uiso 1 1 calc R U . Q 1
C164 C 0.5728(5) 0.6517(3) 0.06448(17) 0.0564(13) Uani 1 1 d . . . . .
H164 H 0.607291 0.612283 0.059739 0.068 Uiso 1 1 calc R U . . .

loop_
_atom_site_aniso_label
_atom_site_aniso_U_11
_atom_site_aniso_U_22
_atom_site_aniso_U_33
_atom_site_aniso_U_23
_atom_site_aniso_U_13
_atom_site_aniso_U_12
C1 0.028(2) 0.0212(19) 0.030(2) 0.0008(16) -0.0005(16) 0.0035(15)
C2 0.035(2) 0.0221(19) 0.026(2) 0.0006(16) -0.0009(17) 0.0045(16)
C3 0.029(2) 0.025(2) 0.026(2) 0.0018(16) -0.0001(16) 0.0059(16)
C4 0.034(2) 0.024(2) 0.031(2) 0.0044(16) -0.0021(17) 0.0030(16)
C5 0.031(2) 0.027(2) 0.026(2) 0.0018(16) 0.0016(16) 0.0040(16)
C6 0.025(2) 0.030(2) 0.026(2) -0.0036(16) 0.0052(16) 0.0062(16)
C7 0.051(3) 0.035(2) 0.033(2) 0.0016(19) 0.002(2) 0.010(2)
C8 0.059(3) 0.051(3) 0.034(2) -0.001(2) -0.002(2) 0.023(2)
C9 0.039(2) 0.057(2) 0.038(2) -0.0143(19) -0.0044(18) 0.0117(19)
C15 0.089(3) 0.045(2) 0.035(2) 0.0081(19) -0.010(2) 0.005(2)
C21 0.036(2) 0.037(2) 0.047(2) 0.0093(18) 0.0127(18) 0.0145(17)
C39 0.039(2) 0.045(2) 0.042(2) -0.0079(18) 0.0071(18) 0.0123(18)
F1 0.054(3) 0.065(3) 0.043(3) -0.017(2) -0.023(2) 0.017(3)
C9' 0.039(2) 0.057(2) 0.038(2) -0.0143(19) -0.0044(18) 0.0117(19)
C15' 0.089(3) 0.045(2) 0.035(2) 0.0081(19) -0.010(2) 0.005(2)
C21' 0.036(2) 0.037(2) 0.047(2) 0.0093(18) 0.0127(18) 0.0145(17)
C39' 0.039(2) 0.045(2) 0.042(2) -0.0079(18) 0.0071(18) 0.0123(18)
F1' 0.120(8) 0.072(6) 0.041(5) 0.022(5) -0.011(6) 0.000(6)
C9" 0.039(2) 0.057(2) 0.038(2) -0.0143(19) -0.0044(18) 0.0117(19)
C15" 0.089(3) 0.045(2) 0.035(2) 0.0081(19) -0.010(2) 0.005(2)
C21" 0.036(2) 0.037(2) 0.047(2) 0.0093(18) 0.0127(18) 0.0145(17)
C39" 0.039(2) 0.045(2) 0.042(2) -0.0079(18) 0.0071(18) 0.0123(18)
F1" 0.041(6) 0.063(7) 0.058(7) 0.007(6) 0.018(5) 0.021(5)
C999 0.039(2) 0.057(2) 0.038(2) -0.0143(19) -0.0044(18) 0.0117(19)
C015 0.089(3) 0.045(2) 0.035(2) 0.0081(19) -0.010(2) 0.005(2)
C211 0.036(2) 0.037(2) 0.047(2) 0.0093(18) 0.0127(18) 0.0145(17)
C390 0.039(2) 0.045(2) 0.042(2) -0.0079(18) 0.0071(18) 0.0123(18)
F11 0.049(10) 0.053(9) 0.052(10) -0.013(8) 0.018(9) 0.013(9)
C10 0.037(2) 0.035(2) 0.043(3) -0.008(2) 0.005(2) 0.0015(19)
C11 0.030(2) 0.031(2) 0.036(2) -0.0021(18) 0.0054(18) 0.0040(17)
C12 0.039(2) 0.0218(19) 0.030(2) -0.0018(16) -0.0017(18) 0.0032(17)
C13 0.042(2) 0.028(2) 0.036(2) 0.0006(18) 0.0086(19) 0.0069(18)
C14 0.066(3) 0.032(2) 0.036(2) 0.0078(19) 0.017(2) 0.006(2)
C16 0.075(4) 0.044(3) 0.047(3) 0.010(2) -0.022(3) -0.001(3)
C17 0.047(3) 0.036(2) 0.043(3) 0.005(2) -0.005(2) -0.002(2)
C18 0.030(2) 0.0207(19) 0.033(2) 0.0024(16) 0.0012(17) 0.0032(16)
C19 0.035(2) 0.033(2) 0.032(2) -0.0024(17) 0.0033(18) 0.0069(18)
C20 0.037(2) 0.030(2) 0.043(3) 0.0019(18) -0.0013(19) 0.0071(18)
C22 0.048(3) 0.037(2) 0.033(2) -0.0014(19) 0.008(2) 0.008(2)
C23 0.039(2) 0.030(2) 0.031(2) -0.0045(17) -0.0003(18) 0.0027(18)
C24 0.033(2) 0.023(2) 0.032(2) 0.0022(16) 0.0049(17) 0.0045(17)
C25 0.043(3) 0.029(2) 0.035(2) -0.0016(18) 0.0003(19) 0.0039(18)
C26 0.064(3) 0.032(2) 0.038(3) -0.005(2) 0.008(2) -0.005(2)
C27 0.074(4) 0.025(2) 0.068(4) 0.001(2) 0.026(3) 0.010(2)
C28 0.048(3) 0.031(2) 0.085(4) 0.012(2) 0.015(3) 0.016(2)
C29 0.035(2) 0.030(2) 0.052(3) 0.0062(19) 0.002(2) 0.0059(18)
C30 0.031(2) 0.027(2) 0.036(2) -0.0007(17) 0.0045(18) 0.0022(17)
C31 0.035(2) 0.035(2) 0.038(2) 0.0025(18) -0.0009(19) 0.0083(18)
C32 0.032(2) 0.044(3) 0.055(3) -0.002(2) 0.001(2) 0.003(2)
C33 0.030(2) 0.044(3) 0.065(3) 0.004(2) 0.006(2) -0.005(2)
C34 0.047(3) 0.036(2) 0.056(3) 0.015(2) 0.006(2) 0.000(2)
C35 0.036(2) 0.034(2) 0.052(3) 0.010(2) 0.003(2) 0.0015(19)
C36 0.031(2) 0.028(2) 0.030(2) -0.0020(17) -0.0019(17) 0.0050(17)
C37 0.047(3) 0.035(2) 0.031(2) 0.0022(18) 0.005(2) 0.006(2)
C38 0.041(3) 0.049(3) 0.034(2) 0.004(2) 0.013(2) 0.004(2)
C40 0.035(2) 0.028(2) 0.056(3) -0.0043(19) 0.004(2) 0.0097(18)
C41 0.028(2) 0.029(2) 0.052(3) 0.0014(19) 0.0041(19) 0.0035(17)
C42 0.037(2) 0.025(2) 0.035(2) 0.0043(17) 0.0021(18) 0.0043(17)
C43 0.040(2) 0.028(2) 0.026(2) 0.0015(16) 0.0032(17) 0.0045(18)
C44 0.040(2) 0.025(2) 0.028(2) -0.0001(16) -0.0012(17) 0.0043(17)
C45 0.032(2) 0.031(2) 0.026(2) 0.0025(17) -0.0050(17) 0.0035(17)
C46 0.034(2) 0.032(2) 0.031(2) 0.0014(17) -0.0001(18) 0.0050(18)
C47 0.037(2) 0.027(2) 0.035(2) 0.0037(17) 0.0051(18) 0.0056(17)
C48 0.056(3) 0.042(3) 0.047(3) 0.011(2) -0.009(2) -0.008(2)
C49 0.057(3) 0.059(3) 0.042(3) 0.008(2) -0.010(2) 0.000(2)
C50 0.042(3) 0.049(3) 0.054(3) -0.013(2) -0.009(2) 0.010(2)
F2 0.064(3) 0.077(3) 0.073(3) -0.026(3) -0.019(2) 0.005(2)
C56 0.094(4) 0.053(3) 0.049(3) 0.015(2) -0.016(3) 0.027(3)
C50' 0.042(3) 0.049(3) 0.054(3) -0.013(2) -0.009(2) 0.010(2)
C56' 0.094(4) 0.053(3) 0.049(3) 0.015(2) -0.016(3) 0.027(3)
F2' 0.158(8) 0.073(6) 0.065(6) 0.010(4) -0.029(5) 0.041(5)
C51 0.037(3) 0.032(2) 0.072(3) -0.003(2) 0.001(2) 0.0004(19)
C52 0.034(2) 0.035(2) 0.045(3) 0.0051(19) 0.008(2) 0.0012(19)
C53 0.039(2) 0.026(2) 0.037(2) 0.0011(18) 0.0040(19) 0.0051(18)
C54 0.058(3) 0.033(2) 0.038(2) 0.0030(19) -0.001(2) 0.012(2)
C55 0.087(4) 0.037(3) 0.049(3) 0.003(2) -0.012(3) 0.023(3)
C57 0.095(4) 0.040(3) 0.046(3) 0.005(2) -0.019(3) 0.012(3)
C58 0.063(3) 0.031(2) 0.045(3) 0.000(2) -0.007(2) 0.008(2)
C59 0.037(2) 0.025(2) 0.033(2) -0.0017(17) 0.0003(18) 0.0019(18)
C60 0.048(3) 0.034(2) 0.044(3) 0.000(2) 0.016(2) 0.006(2)
C61 0.052(3) 0.044(3) 0.045(3) -0.005(2) 0.016(2) 0.003(2)
C62 0.040(3) 0.053(3) 0.049(3) -0.016(2) 0.010(2) 0.001(2)
C63 0.035(3) 0.048(3) 0.057(3) -0.015(2) -0.009(2) 0.009(2)
C64 0.039(3) 0.041(2) 0.042(3) -0.001(2) -0.004(2) 0.004(2)
C65 0.027(2) 0.023(2) 0.040(2) 0.0016(17) -0.0008(17) 0.0016(16)
C66 0.048(3) 0.031(2) 0.040(3) 0.0006(19) 0.002(2) 0.0058(19)
C67 0.064(3) 0.039(3) 0.056(3) -0.009(2) 0.006(3) 0.009(2)
C68 0.060(3) 0.029(2) 0.085(4) -0.001(3) 0.002(3) 0.011(2)
C69 0.045(3) 0.032(2) 0.074(4) 0.017(2) -0.001(2) 0.009(2)
C70 0.040(3) 0.036(2) 0.045(3) 0.007(2) 0.002(2) 0.0076(19)
C71 0.030(2) 0.0217(19) 0.036(2) 0.0021(17) -0.0013(17) 0.0060(16)
C72 0.040(3) 0.031(2) 0.043(3) -0.0058(19) -0.001(2) 0.0054(19)
C73 0.037(3) 0.032(2) 0.072(3) -0.010(2) -0.001(2) 0.003(2)
C74 0.039(3) 0.036(3) 0.090(4) 0.001(3) 0.027(3) 0.002(2)
C75 0.039(3) 0.054(3) 0.060(3) 0.005(2) 0.022(2) 0.008(2)
C76 0.031(2) 0.044(2) 0.043(3) -0.004(2) 0.0066(19) 0.0037(19)
C77 0.035(2) 0.028(2) 0.034(2) 0.0035(17) 0.0044(18) 0.0044(17)
C78 0.053(3) 0.050(3) 0.088(4) -0.022(3) -0.018(3) 0.019(3)
C79 0.047(3) 0.066(4) 0.126(5) -0.031(4) -0.026(3) 0.029(3)
C80 0.055(3) 0.046(3) 0.075(4) -0.004(3) 0.003(3) 0.021(2)
C81 0.051(3) 0.040(3) 0.049(3) -0.007(2) 0.013(2) 0.006(2)
C82 0.037(2) 0.043(3) 0.046(3) -0.005(2) 0.006(2) 0.005(2)
C83 0.031(2) 0.024(2) 0.032(2) -0.0027(16) 0.0013(17) 0.0045(16)
C84 0.030(2) 0.035(2) 0.021(2) -0.0027(16) 0.0041(16) 0.0059(17)
C85 0.030(2) 0.033(2) 0.028(2) -0.0022(17) 0.0049(17) 0.0041(17)
C86 0.034(2) 0.032(2) 0.032(2) 0.0001(17) 0.0075(18) 0.0070(18)
C87 0.030(2) 0.028(2) 0.033(2) 0.0007(17) 0.0031(17) 0.0086(17)
C88 0.028(2) 0.032(2) 0.028(2) 0.0003(17) -0.0030(17) 0.0106(17)
C89 0.039(2) 0.045(3) 0.036(2) 0.004(2) 0.001(2) 0.005(2)
C90 0.044(3) 0.079(4) 0.025(2) 0.001(2) 0.007(2) 0.018(3)
C91 0.045(3) 0.065(3) 0.037(3) -0.017(2) -0.010(2) 0.027(2)
F3 0.070(3) 0.070(3) 0.036(3) -0.031(2) -0.007(2) 0.036(3)
C97 0.061(3) 0.061(3) 0.033(3) 0.002(2) 0.014(2) -0.005(3)
C121 0.035(2) 0.055(3) 0.048(3) -0.001(2) -0.002(2) 0.016(2)
C103 0.042(3) 0.053(3) 0.061(3) 0.010(2) -0.003(2) 0.015(2)
C109 0.050(3) 0.048(3) 0.065(3) 0.010(3) -0.013(3) -0.014(2)
C91' 0.045(3) 0.065(3) 0.037(3) -0.017(2) -0.010(2) 0.027(2)
C97' 0.061(3) 0.061(3) 0.033(3) 0.002(2) 0.014(2) -0.005(3)
F3' 0.113(12) 0.121(12) 0.054(8) 0.040(8) 0.039(8) 0.002(10)
C221 0.035(2) 0.055(3) 0.048(3) -0.001(2) -0.002(2) 0.016(2)
C203 0.042(3) 0.053(3) 0.061(3) 0.010(2) -0.003(2) 0.015(2)
C209 0.050(3) 0.048(3) 0.065(3) 0.010(3) -0.013(3) -0.014(2)
C91" 0.045(3) 0.065(3) 0.037(3) -0.017(2) -0.010(2) 0.027(2)
C97" 0.061(3) 0.061(3) 0.033(3) 0.002(2) 0.014(2) -0.005(3)
C321 0.035(2) 0.055(3) 0.048(3) -0.001(2) -0.002(2) 0.016(2)
F3" 0.027(10) 0.055(14) 0.055(14) 0.015(11) -0.007(9) 0.007(10)
C303 0.042(3) 0.053(3) 0.061(3) 0.010(2) -0.003(2) 0.015(2)
C309 0.050(3) 0.048(3) 0.065(3) 0.010(3) -0.013(3) -0.014(2)
C910 0.045(3) 0.065(3) 0.037(3) -0.017(2) -0.010(2) 0.027(2)
C970 0.061(3) 0.061(3) 0.033(3) 0.002(2) 0.014(2) -0.005(3)
C421 0.035(2) 0.055(3) 0.048(3) -0.001(2) -0.002(2) 0.016(2)
C403 0.042(3) 0.053(3) 0.061(3) 0.010(2) -0.003(2) 0.015(2)
F33 0.069(17) 0.094(19) 0.10(2) 0.018(15) -0.012(15) 0.049(14)
C409 0.050(3) 0.048(3) 0.065(3) 0.010(3) -0.013(3) -0.014(2)
C911 0.045(3) 0.065(3) 0.037(3) -0.017(2) -0.010(2) 0.027(2)
C971 0.061(3) 0.061(3) 0.033(3) 0.002(2) 0.014(2) -0.005(3)
C521 0.035(2) 0.055(3) 0.048(3) -0.001(2) -0.002(2) 0.016(2)
C503 0.042(3) 0.053(3) 0.061(3) 0.010(2) -0.003(2) 0.015(2)
C509 0.050(3) 0.048(3) 0.065(3) 0.010(3) -0.013(3) -0.014(2)
F333 0.059(12) 0.071(17) 0.078(18) -0.013(15) -0.022(14) -0.017(14)
C92 0.049(3) 0.038(2) 0.043(3) -0.007(2) -0.011(2) 0.018(2)
C93 0.036(2) 0.032(2) 0.030(2) -0.0008(17) -0.0049(17) 0.0103(18)
C94 0.033(2) 0.029(2) 0.032(2) -0.0019(18) 0.0009(18) -0.0004(17)
C95 0.037(2) 0.044(3) 0.034(2) 0.0022(19) 0.0017(19) 0.006(2)
C96 0.049(3) 0.052(3) 0.035(3) 0.010(2) 0.001(2) 0.000(2)
C98 0.066(3) 0.056(3) 0.046(3) -0.016(2) 0.025(3) 0.001(3)
C99 0.053(3) 0.033(2) 0.046(3) -0.009(2) 0.015(2) 0.005(2)
C100 0.026(2) 0.033(2) 0.031(2) 0.0009(17) 0.0026(17) 0.0020(17)
C101 0.038(2) 0.050(3) 0.035(2) -0.002(2) -0.0004(19) 0.014(2)
C102 0.046(3) 0.053(3) 0.051(3) -0.001(2) 0.002(2) 0.023(2)
C104 0.046(3) 0.061(3) 0.038(3) 0.003(2) -0.010(2) 0.011(2)
C105 0.043(3) 0.044(3) 0.036(2) -0.003(2) 0.000(2) 0.008(2)
C106 0.038(2) 0.033(2) 0.029(2) 0.0034(18) 0.0033(18) 0.0000(18)
C107 0.047(3) 0.034(2) 0.034(2) -0.0016(19) 0.000(2) 0.002(2)
C108 0.064(3) 0.035(2) 0.041(3) 0.001(2) -0.009(2) -0.006(2)
C110 0.038(3) 0.058(3) 0.078(4) 0.017(3) 0.007(3) 0.001(2)
C111 0.038(3) 0.045(3) 0.048(3) 0.003(2) 0.004(2) 0.006(2)
C112 0.036(2) 0.029(2) 0.036(2) 0.0000(18) -0.0023(19) 0.0023(18)
C113 0.045(3) 0.036(2) 0.046(3) 0.002(2) 0.000(2) 0.005(2)
C114 0.073(4) 0.037(3) 0.048(3) 0.012(2) -0.007(3) -0.003(2)
C115 0.081(4) 0.029(3) 0.060(3) -0.002(2) -0.022(3) 0.009(3)
C116 0.065(3) 0.041(3) 0.059(3) -0.011(2) -0.009(3) 0.021(2)
C117 0.046(3) 0.037(2) 0.039(2) -0.0059(19) -0.005(2) 0.008(2)
C118 0.035(2) 0.032(2) 0.033(2) -0.0015(18) 0.0058(18) 0.0087(18)
C119 0.038(2) 0.036(2) 0.035(2) 0.0030(19) 0.0028(19) 0.0038(19)
C120 0.050(3) 0.047(3) 0.036(2) 0.005(2) 0.003(2) 0.015(2)
C122 0.034(2) 0.038(2) 0.058(3) -0.001(2) 0.003(2) 0.0068(19)
C123 0.040(3) 0.032(2) 0.046(3) 0.0017(19) 0.000(2) 0.0075(19)
C124 0.041(2) 0.028(2) 0.033(2) 0.0028(17) 0.0007(18) 0.0046(18)
C125 0.037(2) 0.034(2) 0.025(2) 0.0000(17) 0.0036(17) 0.0074(18)
C126 0.038(2) 0.031(2) 0.027(2) 0.0035(17) 0.0022(17) 0.0055(18)
C127 0.044(2) 0.028(2) 0.029(2) 0.0030(17) 0.0034(18) 0.0079(18)
C128 0.044(2) 0.032(2) 0.028(2) 0.0020(17) -0.0001(18) 0.0090(19)
C129 0.033(2) 0.035(2) 0.038(2) 0.0023(19) 0.0027(18) 0.0019(18)
C130 0.057(3) 0.043(3) 0.041(3) 0.001(2) 0.010(2) 0.005(2)
C131 0.057(3) 0.066(3) 0.035(3) -0.004(2) 0.003(2) 0.011(3)
C132 0.045(3) 0.058(3) 0.057(3) -0.024(2) 0.004(2) 0.010(2)
F4 0.073(4) 0.095(4) 0.089(4) -0.041(3) 0.002(3) 0.020(3)
C138 0.046(3) 0.065(3) 0.039(2) 0.010(2) 0.010(2) 0.010(2)
C162 0.042(3) 0.076(3) 0.103(4) 0.042(3) 0.005(3) 0.016(3)
C232 0.045(3) 0.058(3) 0.057(3) -0.024(2) 0.004(2) 0.010(2)
C238 0.046(3) 0.065(3) 0.039(2) 0.010(2) 0.010(2) 0.010(2)
F4' 0.067(6) 0.087(7) 0.050(6) 0.008(5) 0.020(5) 0.002(6)
C262 0.042(3) 0.076(3) 0.103(4) 0.042(3) 0.005(3) 0.016(3)
C332 0.045(3) 0.058(3) 0.057(3) -0.024(2) 0.004(2) 0.010(2)
C338 0.046(3) 0.065(3) 0.039(2) 0.010(2) 0.010(2) 0.010(2)
C362 0.042(3) 0.076(3) 0.103(4) 0.042(3) 0.005(3) 0.016(3)
F4" 0.050(6) 0.103(8) 0.128(9) 0.042(8) -0.001(7) 0.022(7)
C133 0.045(3) 0.040(3) 0.060(3) -0.004(2) 0.004(2) 0.010(2)
C134 0.042(3) 0.040(3) 0.043(3) 0.002(2) 0.003(2) 0.007(2)
C135 0.036(2) 0.036(2) 0.032(2) 0.0073(18) 0.0041(18) 0.0086(18)
C136 0.032(2) 0.040(2) 0.039(2) 0.0029(19) 0.0024(19) 0.0044(19)
C137 0.034(2) 0.051(3) 0.048(3) 0.007(2) 0.008(2) 0.002(2)
C139 0.058(3) 0.058(3) 0.038(3) -0.005(2) 0.008(2) 0.012(3)
C140 0.057(3) 0.037(2) 0.044(3) 0.000(2) 0.011(2) 0.004(2)
C141 0.040(2) 0.029(2) 0.031(2) 0.0004(17) -0.0006(19) 0.0068(18)
C142 0.034(2) 0.035(2) 0.045(3) 0.005(2) 0.002(2) 0.0023(19)
C143 0.052(3) 0.036(2) 0.040(3) 0.010(2) -0.006(2) 0.000(2)
C144 0.054(3) 0.038(2) 0.049(3) 0.004(2) -0.003(2) 0.016(2)
C145 0.052(3) 0.044(3) 0.053(3) 0.001(2) 0.014(2) 0.023(2)
C146 0.054(3) 0.034(2) 0.034(2) 0.0041(19) 0.007(2) 0.013(2)
C147 0.038(2) 0.030(2) 0.037(2) 0.0025(18) 0.0020(19) 0.0099(18)
C148 0.054(3) 0.031(2) 0.041(3) 0.0014(19) -0.002(2) 0.004(2)
C149 0.057(3) 0.042(3) 0.051(3) 0.000(2) -0.009(2) 0.005(2)
C150 0.054(3) 0.037(3) 0.070(4) -0.004(2) -0.002(3) 0.000(2)
C151 0.047(3) 0.034(2) 0.063(3) 0.012(2) 0.009(2) 0.005(2)
C152 0.043(3) 0.038(2) 0.041(3) 0.006(2) 0.002(2) 0.008(2)
C153 0.033(2) 0.031(2) 0.034(2) 0.0040(18) 0.0023(18) 0.0091(17)
C154 0.050(3) 0.041(3) 0.034(2) -0.005(2) -0.005(2) 0.012(2)
C155 0.048(3) 0.033(2) 0.061(3) -0.015(2) -0.012(2) 0.008(2)
C156 0.042(3) 0.035(3) 0.062(3) 0.008(2) -0.008(2) 0.011(2)
C157 0.046(3) 0.047(3) 0.037(2) 0.011(2) -0.002(2) 0.013(2)
C158 0.046(3) 0.035(2) 0.033(2) -0.0034(18) -0.0027(19) 0.0127(19)
C159 0.036(2) 0.037(2) 0.038(2) 0.0098(19) 0.0045(19) 0.0113(19)
C160 0.038(3) 0.054(3) 0.136(6) -0.021(3) 0.012(3) 0.011(3)
C161 0.050(4) 0.064(4) 0.203(8) 0.001(5) 0.026(4) 0.024(3)
C163 0.051(3) 0.078(4) 0.058(3) 0.004(3) -0.015(3) 0.016(3)
C164 0.044(3) 0.056(3) 0.068(3) -0.007(3) -0.017(2) 0.020(2)

loop_
_atom_type_symbol
_atom_type_description
_atom_type_scat_dispersion_real
_atom_type_scat_dispersion_imag
_atom_type_scat_source
C C 0.0033 0.0016 'International Tables Vol C Tables 4.2.6.8 and 6.1.1.4'
H H 0.0000 0.0000 'International Tables Vol C Tables 4.2.6.8 and 6.1.1.4'
F F 0.0171 0.0103 'International Tables Vol C Tables 4.2.6.8 and 6.1.1.4'

loop_
_geom_angle_atom_site_label_1
_geom_angle_atom_site_label_2
_geom_angle_atom_site_label_3
_geom_angle
_geom_angle_site_symmetry_1
_geom_angle_site_symmetry_3
_geom_angle_publ_flag
C5 C1 C2 102.6(3) . . ?
C5 C1 C6 109.4(3) . . ?
C2 C1 C6 110.2(3) . . ?
C5 C1 C12 111.9(3) . . ?
C2 C1 C12 104.7(3) . . ?
C6 C1 C12 116.9(3) . . ?
C3 C2 C18 127.7(3) . . ?
C3 C2 C1 109.3(3) . . ?
C18 C2 C1 122.4(3) . . ?
C2 C3 C24 125.9(3) . . ?
C2 C3 C4 109.4(3) . . ?
C24 C3 C4 124.7(3) . . ?
C5 C4 C30 126.4(4) . . ?
C5 C4 C3 109.9(3) . . ?
C30 C4 C3 123.7(3) . . ?
C4 C5 C36 128.0(3) . . ?
C4 C5 C1 108.6(3) . . ?
C36 C5 C1 123.4(3) . . ?
C11 C6 C7 118.3(4) . . ?
C11 C6 C1 124.1(3) . . ?
C7 C6 C1 117.6(3) . . ?
C8 C7 C6 121.6(4) . . ?
C8 C7 H7 119.2 . . ?
C6 C7 H7 119.2 . . ?
C999 C8 C7 118.3(4) . . ?
C9" C8 C7 118.3(4) . . ?
C9 C8 C7 118.3(4) . . ?
C9' C8 C7 118.3(4) . . ?
C9 C8 H8 120.9 . . ?
C7 C8 H8 120.9 . . ?
F1 C9 C10 120.1(5) . . ?
F1 C9 C8 118.2(5) . . ?
C10 C9 C8 121.6(4) . . ?
C16 C15 C14 120.3(4) . . ?
C16 C15 H15 119.8 . . ?
C14 C15 H15 119.8 . . ?
C22 C21 C20 120.3(4) . . ?
C22 C21 H21 119.8 . . ?
C20 C21 H21 119.8 . . ?
C38 C39 C40 119.0(4) . . ?
C38 C39 H39 120.5 . . ?
C40 C39 H39 120.5 . . ?
C10 C9' C8 121.6(4) . . ?
C10 C9' H9' 119.2 . . ?
C8 C9' H9' 119.2 . . ?
F1' C15' C16 112.8(8) . . ?
F1' C15' C14 126.5(8) . . ?
C16 C15' C14 120.3(4) . . ?
C22 C21' C20 120.3(4) . . ?
C22 C21' H21' 119.8 . . ?
C20 C21' H21' 119.8 . . ?
C38 C39' C40 119.0(4) . . ?
C38 C39' H39' 120.5 . . ?
C40 C39' H39' 120.5 . . ?
C10 C9" C8 121.6(4) . . ?
C10 C9" H9" 119.2 . . ?
C8 C9" H9" 119.2 . . ?
C16 C15" C14 120.3(4) . . ?
C16 C15" H15" 119.8 . . ?
C14 C15" H15" 119.8 . . ?
F1" C21" C22 122.6(7) . . ?
F1" C21" C20 117.1(7) . . ?
C22 C21" C20 120.3(4) . . ?
C38 C39" C40 119.0(4) . . ?
C38 C39" H39" 120.5 . . ?
C40 C39" H39" 120.5 . . ?
C10 C999 C8 121.6(4) . . ?
C10 C999 H999 119.2 . . ?
C8 C999 H999 119.2 . . ?
C16 C015 C14 120.3(4) . . ?
C16 C015 H015 119.8 . . ?
C14 C015 H015 119.8 . . ?
C22 C211 C20 120.3(4) . . ?
C22 C211 H211 119.8 . . ?
C20 C211 H211 119.8 . . ?
F11 C390 C38 122(2) . . ?
F11 C390 C40 114(2) . . ?
C38 C390 C40 119.0(4) . . ?
C999 C10 C11 119.3(4) . . ?
C9 C10 C11 119.3(4) . . ?
C9' C10 C11 119.3(4) . . ?
C9" C10 C11 119.3(4) . . ?
C9 C10 H10 120.3 . . ?
C11 C10 H10 120.3 . . ?
C6 C11 C10 120.8(4) . . ?
C6 C11 H11 119.6 . . ?
C10 C11 H11 119.6 . . ?
C17 C12 C13 117.5(4) . . ?
C17 C12 C1 120.8(3) . . ?
C13 C12 C1 121.5(4) . . ?
C14 C13 C12 120.9(4) . . ?
C14 C13 H13 119.5 . . ?
C12 C13 H13 119.5 . . ?
C015 C14 C13 120.0(4) . . ?
C15 C14 C13 120.0(4) . . ?
C15' C14 C13 120.0(4) . . ?
C15" C14 C13 120.0(4) . . ?
C15 C14 H14 120.0 . . ?
C13 C14 H14 120.0 . . ?
C015 C16 C17 119.6(5) . . ?
C15 C16 C17 119.6(5) . . ?
C15' C16 C17 119.6(5) . . ?
C15" C16 C17 119.6(5) . . ?
C15 C16 H16 120.2 . . ?
C17 C16 H16 120.2 . . ?
C16 C17 C12 121.6(4) . . ?
C16 C17 H17 119.2 . . ?
C12 C17 H17 119.2 . . ?
C23 C18 C19 118.2(4) . . ?
C23 C18 C2 119.3(3) . . ?
C19 C18 C2 122.3(3) . . ?
C20 C19 C18 120.6(4) . . ?
C20 C19 H19 119.7 . . ?
C18 C19 H19 119.7 . . ?
C211 C20 C19 119.8(4) . . ?
C21 C20 C19 119.8(4) . . ?
C21' C20 C19 119.8(4) . . ?
C21" C20 C19 119.8(4) . . ?
C21 C20 H20 120.1 . . ?
C19 C20 H20 120.1 . . ?
C211 C22 C23 120.0(4) . . ?
C21 C22 C23 120.0(4) . . ?
C21' C22 C23 120.0(4) . . ?
C21" C22 C23 120.0(4) . . ?
C21 C22 H22 120.0 . . ?
C23 C22 H22 120.0 . . ?
C22 C23 C18 121.0(4) . . ?
C22 C23 H23 119.5 . . ?
C18 C23 H23 119.5 . . ?
C29 C24 C25 118.2(4) . . ?
C29 C24 C3 120.7(3) . . ?
C25 C24 C3 121.1(4) . . ?
C26 C25 C24 120.6(4) . . ?
C26 C25 H25 119.7 . . ?
C24 C25 H25 119.7 . . ?
C27 C26 C25 120.6(4) . . ?
C27 C26 H26 119.7 . . ?
C25 C26 H26 119.7 . . ?
C28 C27 C26 119.2(4) . . ?
C28 C27 H27 120.4 . . ?
C26 C27 H27 120.4 . . ?
C27 C28 C29 121.0(5) . . ?
C27 C28 H28 119.5 . . ?
C29 C28 H28 119.5 . . ?
C24 C29 C28 120.5(4) . . ?
C24 C29 H29 119.8 . . ?
C28 C29 H29 119.8 . . ?
C35 C30 C31 119.1(4) . . ?
C35 C30 C4 121.5(4) . . ?
C31 C30 C4 119.4(4) . . ?
C32 C31 C30 120.4(4) . . ?
C32 C31 H31 119.8 . . ?
C30 C31 H31 119.8 . . ?
C31 C32 C33 120.0(4) . . ?
C31 C32 H32 120.0 . . ?
C33 C32 H32 120.0 . . ?
C34 C33 C32 120.4(4) . . ?
C34 C33 H33 119.8 . . ?
C32 C33 H33 119.8 . . ?
C33 C34 C35 120.0(4) . . ?
C33 C34 H34 120.0 . . ?
C35 C34 H34 120.0 . . ?
C30 C35 C34 120.1(4) . . ?
C30 C35 H35 119.9 . . ?
C34 C35 H35 119.9 . . ?
C41 C36 C37 116.4(4) . . ?
C41 C36 C5 121.2(3) . . ?
C37 C36 C5 122.4(3) . . ?
C38 C37 C36 121.2(4) . . ?
C38 C37 H37 119.4 . . ?
C36 C37 H37 119.4 . . ?
C390 C38 C37 121.0(4) . . ?
C39 C38 C37 121.0(4) . . ?
C39' C38 C37 121.0(4) . . ?
C39" C38 C37 121.0(4) . . ?
C39 C38 H38 119.5 . . ?
C37 C38 H38 119.5 . . ?
C390 C40 C41 120.4(4) . . ?
C39 C40 C41 120.4(4) . . ?
C39' C40 C41 120.4(4) . . ?
C39" C40 C41 120.4(4) . . ?
C39 C40 H40 119.8 . . ?
C41 C40 H40 119.8 . . ?
C40 C41 C36 121.9(4) . . ?
C40 C41 H41 119.0 . . ?
C36 C41 H41 119.0 . . ?
C43 C42 C47 108.1(3) . . ?
C43 C42 C46 102.2(3) . . ?
C47 C42 C46 111.5(3) . . ?
C43 C42 C53 112.6(3) . . ?
C47 C42 C53 117.0(3) . . ?
C46 C42 C53 104.5(3) . . ?
C44 C43 C59 128.0(4) . . ?
C44 C43 C42 109.2(3) . . ?
C59 C43 C42 122.5(3) . . ?
C43 C44 C65 126.7(4) . . ?
C43 C44 C45 109.8(3) . . ?
C65 C44 C45 123.5(3) . . ?
C46 C45 C71 127.7(4) . . ?
C46 C45 C44 109.2(3) . . ?
C71 C45 C44 123.1(3) . . ?
C45 C46 C77 128.3(4) . . ?
C45 C46 C42 109.4(3) . . ?
C77 C46 C42 121.8(3) . . ?
C52 C47 C48 118.5(4) . . ?
C52 C47 C42 123.6(4) . . ?
C48 C47 C42 117.9(3) . . ?
C49 C48 C47 122.1(4) . . ?
C49 C48 H48 119.0 . . ?
C47 C48 H48 119.0 . . ?
C50' C49 C48 118.2(4) . . ?
C50 C49 C48 118.2(4) . . ?
C50 C49 H49 120.9 . . ?
C48 C49 H49 120.9 . . ?
F2 C50 C49 119.4(5) . . ?
F2 C50 C51 119.2(5) . . ?
C49 C50 C51 121.5(4) . . ?
C55 C56 C57 120.7(4) . . ?
C55 C56 H56 119.7 . . ?
C57 C56 H56 119.7 . . ?
C49 C50' C51 121.5(4) . . ?
C49 C50' H50' 119.3 . . ?
C51 C50' H50' 119.3 . . ?
F2' C56' C55 117.8(6) . . ?
F2' C56' C57 120.8(6) . . ?
C55 C56' C57 120.7(4) . . ?
C50' C51 C52 120.0(4) . . ?
C50 C51 C52 120.0(4) . . ?
C50 C51 H51 120.0 . . ?
C52 C51 H51 120.0 . . ?
C47 C52 C51 119.5(4) . . ?
C47 C52 H52 120.2 . . ?
C51 C52 H52 120.2 . . ?
C54 C53 C58 117.5(4) . . ?
C54 C53 C42 122.3(4) . . ?
C58 C53 C42 119.8(3) . . ?
C53 C54 C55 121.3(4) . . ?
C53 C54 H54 119.4 . . ?
C55 C54 H54 119.4 . . ?
C56' C55 C54 119.8(4) . . ?
C56 C55 C54 119.8(4) . . ?
C56 C55 H55 120.1 . . ?
C54 C55 H55 120.1 . . ?
C56' C57 C58 118.9(4) . . ?
C56 C57 C58 118.9(4) . . ?
C56 C57 H57 120.6 . . ?
C58 C57 H57 120.6 . . ?
C57 C58 C53 121.9(4) . . ?
C57 C58 H58 119.1 . . ?
C53 C58 H58 119.1 . . ?
C64 C59 C60 117.6(4) . . ?
C64 C59 C43 120.4(4) . . ?
C60 C59 C43 121.9(4) . . ?
C61 C60 C59 120.6(4) . . ?
C61 C60 H60 119.7 . . ?
C59 C60 H60 119.7 . . ?
C62 C61 C60 120.5(4) . . ?
C62 C61 H61 119.7 . . ?
C60 C61 H61 119.7 . . ?
C61 C62 C63 119.8(4) . . ?
C61 C62 H62 120.1 . . ?
C63 C62 H62 120.1 . . ?
C62 C63 C64 120.2(4) . . ?
C62 C63 H63 119.9 . . ?
C64 C63 H63 119.9 . . ?
C63 C64 C59 121.3(4) . . ?
C63 C64 H64 119.4 . . ?
C59 C64 H64 119.4 . . ?
C70 C65 C66 118.3(4) . . ?
C70 C65 C44 121.2(4) . . ?
C66 C65 C44 120.4(3) . . ?
C67 C66 C65 121.1(4) . . ?
C67 C66 H66 119.5 . . ?
C65 C66 H66 119.5 . . ?
C66 C67 C68 120.1(5) . . ?
C66 C67 H67 119.9 . . ?
C68 C67 H67 119.9 . . ?
C67 C68 C69 120.2(4) . . ?
C67 C68 H68 119.9 . . ?
C69 C68 H68 119.9 . . ?
C68 C69 C70 119.8(4) . . ?
C68 C69 H69 120.1 . . ?
C70 C69 H69 120.1 . . ?
C69 C70 C65 120.4(4) . . ?
C69 C70 H70 119.8 . . ?
C65 C70 H70 119.8 . . ?
C76 C71 C72 118.7(4) . . ?
C76 C71 C45 120.9(3) . . ?
C72 C71 C45 120.4(4) . . ?
C73 C72 C71 119.8(4) . . ?
C73 C72 H72 120.1 . . ?
C71 C72 H72 120.1 . . ?
C74 C73 C72 120.4(4) . . ?
C74 C73 H73 119.8 . . ?
C72 C73 H73 119.8 . . ?
C75 C74 C73 119.8(4) . . ?
C75 C74 H74 120.1 . . ?
C73 C74 H74 120.1 . . ?
C76 C75 C74 120.1(5) . . ?
C76 C75 H75 119.9 . . ?
C74 C75 H75 119.9 . . ?
C75 C76 C71 121.2(4) . . ?
C75 C76 H76 119.4 . . ?
C71 C76 H76 119.4 . . ?
C82 C77 C78 117.2(4) . . ?
C82 C77 C46 123.1(4) . . ?
C78 C77 C46 119.7(4) . . ?
C77 C78 C79 121.8(5) . . ?
C77 C78 H78 119.1 . . ?
C79 C78 H78 119.1 . . ?
C80 C79 C78 119.8(5) . . ?
C80 C79 H79 120.1 . . ?
C78 C79 H79 120.1 . . ?
C81 C80 C79 119.5(5) . . ?
C81 C80 H80 120.2 . . ?
C79 C80 H80 120.2 . . ?
C80 C81 C82 120.7(4) . . ?
C80 C81 H81 119.6 . . ?
C82 C81 H81 119.6 . . ?
C77 C82 C81 121.0(4) . . ?
C77 C82 H82 119.5 . . ?
C81 C82 H82 119.5 . . ?
C87 C83 C84 102.4(3) . . ?
C87 C83 C94 112.7(3) . . ?
C84 C83 C94 105.7(3) . . ?
C87 C83 C88 109.7(3) . . ?
C84 C83 C88 109.0(3) . . ?
C94 C83 C88 116.4(3) . . ?
C85 C84 C100 127.6(3) . . ?
C85 C84 C83 109.3(3) . . ?
C100 C84 C83 122.9(3) . . ?
C84 C85 C86 109.5(3) . . ?
C84 C85 C106 124.9(4) . . ?
C86 C85 C106 125.6(3) . . ?
C87 C86 C85 110.5(3) . . ?
C87 C86 C112 125.7(4) . . ?
C85 C86 C112 123.8(3) . . ?
C86 C87 C118 128.7(4) . . ?
C86 C87 C83 108.2(3) . . ?
C118 C87 C83 123.0(3) . . ?
C93 C88 C89 118.2(4) . . ?
C93 C88 C83 124.4(3) . . ?
C89 C88 C83 117.3(3) . . ?
C90 C89 C88 120.8(4) . . ?
C90 C89 H89 119.6 . . ?
C88 C89 H89 119.6 . . ?
C911 C90 C89 119.3(4) . . ?
C910 C90 C89 119.3(4) . . ?
C91 C90 C89 119.3(4) . . ?
C91' C90 C89 119.3(4) . . ?
C91" C90 C89 119.3(4) . . ?
C91 C90 H90 120.4 . . ?
C89 C90 H90 120.4 . . ?
F3 C91 C90 116.3(5) . . ?
F3 C91 C92 121.8(5) . . ?
C90 C91 C92 121.7(4) . . ?
C96 C97 C98 120.4(4) . . ?
C96 C97 H97 119.8 . . ?
C98 C97 H97 119.8 . . ?
C122 C121 C120 119.8(4) . . ?
C122 C121 H121 120.1 . . ?
C120 C121 H121 120.1 . . ?
C104 C103 C102 118.8(4) . . ?
C104 C103 H103 120.6 . . ?
C102 C103 H103 120.6 . . ?
C108 C109 C110 120.5(4) . . ?
C108 C109 H109 119.7 . . ?
C110 C109 H109 119.7 . . ?
C90 C91' C92 121.7(4) . . ?
C90 C91' H91' 119.2 . . ?
C92 C91' H91' 119.2 . . ?
F3' C97' C96 131.4(9) . . ?
F3' C97' C98 107.6(9) . . ?
C96 C97' C98 120.4(4) . . ?
C122 C221 C120 119.8(4) . . ?
C122 C221 H221 120.1 . . ?
C120 C221 H221 120.1 . . ?
C104 C203 C102 118.8(4) . . ?
C104 C203 H203 120.6 . . ?
C102 C203 H203 120.6 . . ?
C108 C209 C110 120.5(4) . . ?
C108 C209 H209 119.7 . . ?
C110 C209 H209 119.7 . . ?
C90 C91" C92 121.7(4) . . ?
C90 C91" H91" 119.2 . . ?
C92 C91" H91" 119.2 . . ?
C96 C97" C98 120.4(4) . . ?
C96 C97" H97" 119.8 . . ?
C98 C97" H97" 119.8 . . ?
F3" C321 C122 118.6(10) . . ?
F3" C321 C120 121.6(10) . . ?
C122 C321 C120 119.8(4) . . ?
C104 C303 C102 118.8(4) . . ?
C104 C303 H303 120.6 . . ?
C102 C303 H303 120.6 . . ?
C108 C309 C110 120.5(4) . . ?
C108 C309 H309 119.7 . . ?
C110 C309 H309 119.7 . . ?
C90 C910 C92 121.7(4) . . ?
C90 C910 H910 119.2 . . ?
C92 C910 H910 119.2 . . ?
C96 C970 C98 120.4(4) . . ?
C96 C970 H970 119.8 . . ?
C98 C970 H970 119.8 . . ?
C122 C421 C120 119.8(4) . . ?
C122 C421 H421 120.1 . . ?
C120 C421 H421 120.1 . . ?
F33 C403 C104 118.1(14) . . ?
F33 C403 C102 122.8(14) . . ?
C104 C403 C102 118.8(4) . . ?
C108 C409 C110 120.5(4) . . ?
C108 C409 H409 119.7 . . ?
C110 C409 H409 119.7 . . ?
C90 C911 C92 121.7(4) . . ?
C90 C911 H911 119.2 . . ?
C92 C911 H911 119.2 . . ?
C96 C971 C98 120.4(4) . . ?
C96 C971 H971 119.8 . . ?
C98 C971 H971 119.8 . . ?
C122 C521 C120 119.8(4) . . ?
C122 C521 H521 120.1 . . ?
C120 C521 H521 120.1 . . ?
C104 C503 C102 118.8(4) . . ?
C104 C503 H503 120.6 . . ?
C102 C503 H503 120.6 . . ?
F333 C509 C108 131(2) . . ?
F333 C509 C110 107(2) . . ?
C108 C509 C110 120.5(4) . . ?
C911 C92 C93 119.6(4) . . ?
C91 C92 C93 119.6(4) . . ?
C91' C92 C93 119.6(4) . . ?
C91" C92 C93 119.6(4) . . ?
C910 C92 C93 119.6(4) . . ?
C91 C92 H92 120.2 . . ?
C93 C92 H92 120.2 . . ?
C88 C93 C92 120.4(4) . . ?
C88 C93 H93 119.8 . . ?
C92 C93 H93 119.8 . . ?
C95 C94 C99 117.1(4) . . ?
C95 C94 C83 121.5(4) . . ?
C99 C94 C83 121.2(4) . . ?
C94 C95 C96 121.4(4) . . ?
C94 C95 H95 119.3 . . ?
C96 C95 H95 119.3 . . ?
C971 C96 C95 120.0(4) . . ?
C97 C96 C95 120.0(4) . . ?
C97' C96 C95 120.0(4) . . ?
C97" C96 C95 120.0(4) . . ?
C970 C96 C95 120.0(4) . . ?
C97 C96 H96 120.0 . . ?
C95 C96 H96 120.0 . . ?
C971 C98 C99 119.6(5) . . ?
C97 C98 C99 119.6(5) . . ?
C97' C98 C99 119.6(5) . . ?
C97" C98 C99 119.6(5) . . ?
C970 C98 C99 119.6(5) . . ?
C97 C98 H98 120.2 . . ?
C99 C98 H98 120.2 . . ?
C94 C99 C98 121.5(4) . . ?
C94 C99 H99 119.3 . . ?
C98 C99 H99 119.3 . . ?
C105 C100 C101 117.1(4) . . ?
C105 C100 C84 120.0(4) . . ?
C101 C100 C84 122.8(3) . . ?
C102 C101 C100 120.9(4) . . ?
C102 C101 H101 119.5 . . ?
C100 C101 H101 119.5 . . ?
C503 C102 C101 120.8(4) . . ?
C103 C102 C101 120.8(4) . . ?
C203 C102 C101 120.8(4) . . ?
C303 C102 C101 120.8(4) . . ?
C403 C102 C101 120.8(4) . . ?
C103 C102 H102 119.6 . . ?
C101 C102 H102 119.6 . . ?
C105 C104 C103 120.9(4) . . ?
C105 C104 C203 120.9(4) . . ?
C105 C104 C303 120.9(4) . . ?
C105 C104 C403 120.9(4) . . ?
C105 C104 C503 120.9(4) . . ?
C105 C104 H104 119.6 . . ?
C103 C104 H104 119.6 . . ?
C104 C105 C100 121.5(4) . . ?
C104 C105 H105 119.2 . . ?
C100 C105 H105 119.2 . . ?
C111 C106 C107 118.9(4) . . ?
C111 C106 C85 119.6(4) . . ?
C107 C106 C85 121.4(4) . . ?
C106 C107 C108 120.0(4) . . ?
C106 C107 H107 120.0 . . ?
C108 C107 H107 120.0 . . ?
C509 C108 C107 120.3(4) . . ?
C109 C108 C107 120.3(4) . . ?
C209 C108 C107 120.3(4) . . ?
C309 C108 C107 120.3(4) . . ?
C409 C108 C107 120.3(4) . . ?
C109 C108 H108 119.8 . . ?
C107 C108 H108 119.8 . . ?
C509 C110 C111 119.0(5) . . ?
C109 C110 C111 119.0(5) . . ?
C209 C110 C111 119.0(5) . . ?
C309 C110 C111 119.0(5) . . ?
C409 C110 C111 119.0(5) . . ?
C109 C110 H110 120.5 . . ?
C111 C110 H110 120.5 . . ?
C106 C111 C110 121.2(4) . . ?
C106 C111 H111 119.4 . . ?
C110 C111 H111 119.4 . . ?
C117 C112 C113 118.8(4) . . ?
C117 C112 C86 120.4(4) . . ?
C113 C112 C86 120.7(4) . . ?
C114 C113 C112 120.2(5) . . ?
C114 C113 H113 119.9 . . ?
C112 C113 H113 119.9 . . ?
C113 C114 C115 119.8(5) . . ?
C113 C114 H114 120.1 . . ?
C115 C114 H114 120.1 . . ?
C116 C115 C114 120.5(5) . . ?
C116 C115 H115 119.8 . . ?
C114 C115 H115 119.8 . . ?
C115 C116 C117 120.1(5) . . ?
C115 C116 H116 120.0 . . ?
C117 C116 H116 120.0 . . ?
C116 C117 C112 120.6(4) . . ?
C116 C117 H117 119.7 . . ?
C112 C117 H117 119.7 . . ?
C119 C118 C123 116.6(4) . . ?
C119 C118 C87 123.0(4) . . ?
C123 C118 C87 120.4(4) . . ?
C120 C119 C118 122.1(4) . . ?
C120 C119 H119 119.0 . . ?
C118 C119 H119 119.0 . . ?
C521 C120 C119 119.6(4) . . ?
C121 C120 C119 119.6(4) . . ?
C221 C120 C119 119.6(4) . . ?
C321 C120 C119 119.6(4) . . ?
C421 C120 C119 119.6(4) . . ?
C121 C120 H120 120.2 . . ?
C119 C120 H120 120.2 . . ?
C521 C122 C123 120.4(4) . . ?
C121 C122 C123 120.4(4) . . ?
C221 C122 C123 120.4(4) . . ?
C321 C122 C123 120.4(4) . . ?
C421 C122 C123 120.4(4) . . ?
C121 C122 H122 119.8 . . ?
C123 C122 H122 119.8 . . ?
C122 C123 C118 121.4(4) . . ?
C122 C123 H123 119.3 . . ?
C118 C123 H123 119.3 . . ?
C125 C124 C128 102.8(3) . . ?
C125 C124 C129 106.8(3) . . ?
C128 C124 C129 113.3(3) . . ?
C125 C124 C135 110.6(3) . . ?
C128 C124 C135 106.9(3) . . ?
C129 C124 C135 115.7(3) . . ?
C126 C125 C141 127.6(4) . . ?
C126 C125 C124 109.2(3) . . ?
C141 C125 C124 122.9(3) . . ?
C125 C126 C147 127.8(4) . . ?
C125 C126 C127 109.2(3) . . ?
C147 C126 C127 123.0(3) . . ?
C128 C127 C126 110.7(3) . . ?
C128 C127 C153 127.5(4) . . ?
C126 C127 C153 121.7(3) . . ?
C127 C128 C159 127.5(4) . . ?
C127 C128 C124 108.0(3) . . ?
C159 C128 C124 124.2(3) . . ?
C134 C129 C130 117.1(4) . . ?
C134 C129 C124 122.5(4) . . ?
C130 C129 C124 120.3(4) . . ?
C131 C130 C129 121.7(4) . . ?
C131 C130 H130 119.2 . . ?
C129 C130 H130 119.2 . . ?
C332 C131 C130 119.2(5) . . ?
C232 C131 C130 119.2(5) . . ?
C132 C131 C130 119.2(5) . . ?
C132 C131 H131 120.4 . . ?
C130 C131 H131 120.4 . . ?
F4 C132 C131 122.5(6) . . ?
F4 C132 C133 116.2(5) . . ?
C131 C132 C133 121.3(4) . . ?
C137 C138 C139 120.1(4) . . ?
C137 C138 H138 119.9 . . ?
C139 C138 H138 119.9 . . ?
C163 C162 C161 119.9(5) . . ?
C163 C162 H162 120.1 . . ?
C161 C162 H162 120.1 . . ?
C131 C232 C133 121.3(4) . . ?
C131 C232 H232 119.4 . . ?
C133 C232 H232 119.4 . . ?
F4' C238 C137 119.3(7) . . ?
F4' C238 C139 120.6(7) . . ?
C137 C238 C139 120.1(4) . . ?
C163 C262 C161 119.9(5) . . ?
C163 C262 H262 120.1 . . ?
C161 C262 H262 120.1 . . ?
C131 C332 C133 121.3(4) . . ?
C131 C332 H332 119.4 . . ?
C133 C332 H332 119.4 . . ?
C137 C338 C139 120.1(4) . . ?
C137 C338 H338 119.9 . . ?
C139 C338 H338 119.9 . . ?
F4" C362 C163 121.7(9) . . ?
F4" C362 C161 118.4(9) . . ?
C163 C362 C161 119.9(5) . . ?
C332 C133 C134 119.2(4) . . ?
C132 C133 C134 119.2(4) . . ?
C232 C133 C134 119.2(4) . . ?
C132 C133 H133 120.4 . . ?
C134 C133 H133 120.4 . . ?
C133 C134 C129 121.5(4) . . ?
C133 C134 H134 119.3 . . ?
C129 C134 H134 119.3 . . ?
C136 C135 C140 117.2(4) . . ?
C136 C135 C124 124.2(4) . . ?
C140 C135 C124 118.6(3) . . ?
C135 C136 C137 121.2(4) . . ?
C135 C136 H136 119.4 . . ?
C137 C136 H136 119.4 . . ?
C338 C137 C136 120.2(4) . . ?
C138 C137 C136 120.2(4) . . ?
C238 C137 C136 120.2(4) . . ?
C138 C137 H137 119.9 . . ?
C136 C137 H137 119.9 . . ?
C338 C139 C140 119.8(4) . . ?
C138 C139 C140 119.8(4) . . ?
C238 C139 C140 119.8(4) . . ?
C138 C139 H139 120.1 . . ?
C140 C139 H139 120.1 . . ?
C139 C140 C135 121.5(4) . . ?
C139 C140 H140 119.3 . . ?
C135 C140 H140 119.3 . . ?
C146 C141 C142 118.3(4) . . ?
C146 C141 C125 120.0(4) . . ?
C142 C141 C125 121.8(4) . . ?
C143 C142 C141 120.0(4) . . ?
C143 C142 H142 120.0 . . ?
C141 C142 H142 120.0 . . ?
C144 C143 C142 121.0(4) . . ?
C144 C143 H143 119.5 . . ?
C142 C143 H143 119.5 . . ?
C143 C144 C145 119.2(4) . . ?
C143 C144 H144 120.4 . . ?
C145 C144 H144 120.4 . . ?
C146 C145 C144 120.3(4) . . ?
C146 C145 H145 119.9 . . ?
C144 C145 H145 119.9 . . ?
C145 C146 C141 121.1(4) . . ?
C145 C146 H146 119.4 . . ?
C141 C146 H146 119.4 . . ?
C148 C147 C152 118.1(4) . . ?
C148 C147 C126 120.0(4) . . ?
C152 C147 C126 121.9(4) . . ?
C149 C148 C147 120.6(4) . . ?
C149 C148 H148 119.7 . . ?
C147 C148 H148 119.7 . . ?
C148 C149 C150 120.7(5) . . ?
C148 C149 H149 119.6 . . ?
C150 C149 H149 119.6 . . ?
C151 C150 C149 119.2(4) . . ?
C151 C150 H150 120.4 . . ?
C149 C150 H150 120.4 . . ?
C150 C151 C152 120.3(4) . . ?
C150 C151 H151 119.8 . . ?
C152 C151 H151 119.9 . . ?
C151 C152 C147 121.0(4) . . ?
C151 C152 H152 119.5 . . ?
C147 C152 H152 119.5 . . ?
C158 C153 C154 118.6(4) . . ?
C158 C153 C127 120.5(4) . . ?
C154 C153 C127 120.8(4) . . ?
C155 C154 C153 121.0(4) . . ?
C155 C154 H154 119.5 . . ?
C153 C154 H154 119.5 . . ?
C154 C155 C156 119.7(4) . . ?
C154 C155 H155 120.2 . . ?
C156 C155 H155 120.2 . . ?
C157 C156 C155 119.5(4) . . ?
C157 C156 H156 120.2 . . ?
C155 C156 H156 120.2 . . ?
C156 C157 C158 120.8(4) . . ?
C156 C157 H157 119.6 . . ?
C158 C157 H157 119.6 . . ?
C157 C158 C153 120.3(4) . . ?
C157 C158 H158 119.8 . . ?
C153 C158 H158 119.8 . . ?
C160 C159 C164 116.3(4) . . ?
C160 C159 C128 120.3(4) . . ?
C164 C159 C128 123.3(4) . . ?
C159 C160 C161 121.4(5) . . ?
C159 C160 H160 119.3 . . ?
C161 C160 H160 119.3 . . ?
C362 C161 C160 120.4(6) . . ?
C162 C161 C160 120.4(6) . . ?
C262 C161 C160 120.4(6) . . ?
C162 C161 H161 119.8 . . ?
C160 C161 H161 119.8 . . ?
C362 C163 C164 119.7(5) . . ?
C162 C163 C164 119.7(5) . . ?
C262 C163 C164 119.7(5) . . ?
C162 C163 H163 120.1 . . ?
C164 C163 H163 120.1 . . ?
C159 C164 C163 122.2(5) . . ?
C159 C164 H164 118.9 . . ?
C163 C164 H164 118.9 . . ?

loop_
_geom_bond_atom_site_label_1
_geom_bond_atom_site_label_2
_geom_bond_distance
_geom_bond_site_symmetry_2
_geom_bond_publ_flag
C1 C5 1.539(5) . ?
C1 C2 1.541(5) . ?
C1 C6 1.542(5) . ?
C1 C12 1.544(5) . ?
C2 C3 1.352(5) . ?
C2 C18 1.485(5) . ?
C3 C24 1.482(5) . ?
C3 C4 1.490(5) . ?
C4 C5 1.360(5) . ?
C4 C30 1.484(5) . ?
C5 C36 1.483(5) . ?
C6 C11 1.385(5) . ?
C6 C7 1.392(5) . ?
C7 C8 1.384(6) . ?
C7 H7 0.9500 . ?
C8 C999 1.382(6) . ?
C8 C9" 1.382(6) . ?
C8 C9 1.382(6) . ?
C8 C9' 1.382(6) . ?
C8 H8 0.9500 . ?
C9 F1 1.312(6) . ?
C9 C10 1.368(6) . ?
C15 C16 1.374(7) . ?
C15 C14 1.379(7) . ?
C15 H15 0.9500 . ?
C21 C22 1.369(6) . ?
C21 C20 1.381(6) . ?
C21 H21 0.9500 . ?
C39 C38 1.369(6) . ?
C39 C40 1.377(6) . ?
C39 H39 0.9500 . ?
C9' C10 1.368(6) . ?
C9' H9' 0.9500 . ?
C15' F1' 1.284(12) . ?
C15' C16 1.374(7) . ?
C15' C14 1.379(7) . ?
C21' C22 1.369(6) . ?
C21' C20 1.381(6) . ?
C21' H21' 0.9500 . ?
C39' C38 1.369(6) . ?
C39' C40 1.377(6) . ?
C39' H39' 0.9500 . ?
C9" C10 1.368(6) . ?
C9" H9" 0.9500 . ?
C15" C16 1.374(7) . ?
C15" C14 1.379(7) . ?
C15" H15" 0.9500 . ?
C21" F1" 1.328(12) . ?
C21" C22 1.369(6) . ?
C21" C20 1.381(6) . ?
C39" C38 1.369(6) . ?
C39" C40 1.377(6) . ?
C39" H39" 0.9500 . ?
C999 C10 1.368(6) . ?
C999 H999 0.9500 . ?
C015 C16 1.374(7) . ?
C015 C14 1.379(7) . ?
C015 H015 0.9500 . ?
C211 C22 1.369(6) . ?
C211 C20 1.381(6) . ?
C211 H211 0.9500 . ?
C390 F11 1.20(4) . ?
C390 C38 1.369(6) . ?
C390 C40 1.377(6) . ?
C10 C11 1.389(5) . ?
C10 H10 0.9500 . ?
C11 H11 0.9500 . ?
C12 C17 1.393(6) . ?
C12 C13 1.399(5) . ?
C13 C14 1.389(5) . ?
C13 H13 0.9500 . ?
C14 H14 0.9500 . ?
C16 C17 1.390(6) . ?
C16 H16 0.9500 . ?
C17 H17 0.9500 . ?
C18 C23 1.390(5) . ?
C18 C19 1.393(5) . ?
C19 C20 1.391(5) . ?
C19 H19 0.9500 . ?
C20 H20 0.9500 . ?
C22 C23 1.388(6) . ?
C22 H22 0.9500 . ?
C23 H23 0.9500 . ?
C24 C29 1.381(5) . ?
C24 C25 1.394(5) . ?
C25 C26 1.383(6) . ?
C25 H25 0.9500 . ?
C26 C27 1.376(7) . ?
C26 H26 0.9500 . ?
C27 C28 1.361(7) . ?
C27 H27 0.9500 . ?
C28 C29 1.392(6) . ?
C28 H28 0.9500 . ?
C29 H29 0.9500 . ?
C30 C35 1.384(5) . ?
C30 C31 1.401(5) . ?
C31 C32 1.377(6) . ?
C31 H31 0.9500 . ?
C32 C33 1.383(6) . ?
C32 H32 0.9500 . ?
C33 C34 1.373(6) . ?
C33 H33 0.9500 . ?
C34 C35 1.395(6) . ?
C34 H34 0.9500 . ?
C35 H35 0.9500 . ?
C36 C41 1.394(5) . ?
C36 C37 1.400(5) . ?
C37 C38 1.384(6) . ?
C37 H37 0.9500 . ?
C38 H38 0.9500 . ?
C40 C41 1.380(5) . ?
C40 H40 0.9500 . ?
C41 H41 0.9500 . ?
C42 C43 1.534(5) . ?
C42 C47 1.540(5) . ?
C42 C46 1.540(5) . ?
C42 C53 1.541(5) . ?
C43 C44 1.352(5) . ?
C43 C59 1.479(6) . ?
C44 C65 1.486(5) . ?
C44 C45 1.489(5) . ?
C45 C46 1.351(5) . ?
C45 C71 1.484(5) . ?
C46 C77 1.490(6) . ?
C47 C52 1.376(5) . ?
C47 C48 1.388(6) . ?
C48 C49 1.384(6) . ?
C48 H48 0.9500 . ?
C49 C50' 1.360(6) . ?
C49 C50 1.360(6) . ?
C49 H49 0.9500 . ?
C50 F2 1.325(6) . ?
C50 C51 1.370(6) . ?
C56 C55 1.367(6) . ?
C56 C57 1.382(7) . ?
C56 H56 0.9500 . ?
C50' C51 1.370(6) . ?
C50' H50' 0.9500 . ?
C56' F2' 1.293(9) . ?
C56' C55 1.367(6) . ?
C56' C57 1.382(7) . ?
C51 C52 1.399(6) . ?
C51 H51 0.9500 . ?
C52 H52 0.9500 . ?
C53 C54 1.383(5) . ?
C53 C58 1.392(6) . ?
C54 C55 1.392(6) . ?
C54 H54 0.9500 . ?
C55 H55 0.9500 . ?
C57 C58 1.386(6) . ?
C57 H57 0.9500 . ?
C58 H58 0.9500 . ?
C59 C64 1.397(6) . ?
C59 C60 1.400(6) . ?
C60 C61 1.396(6) . ?
C60 H60 0.9500 . ?
C61 C62 1.374(7) . ?
C61 H61 0.9500 . ?
C62 C63 1.376(6) . ?
C62 H62 0.9500 . ?
C63 C64 1.388(6) . ?
C63 H63 0.9500 . ?
C64 H64 0.9500 . ?
C65 C70 1.393(5) . ?
C65 C66 1.394(5) . ?
C66 C67 1.369(6) . ?
C66 H66 0.9500 . ?
C67 C68 1.378(7) . ?
C67 H67 0.9500 . ?
C68 C69 1.379(7) . ?
C68 H68 0.9500 . ?
C69 C70 1.389(6) . ?
C69 H69 0.9500 . ?
C70 H70 0.9500 . ?
C71 C76 1.382(5) . ?
C71 C72 1.394(5) . ?
C72 C73 1.381(6) . ?
C72 H72 0.9500 . ?
C73 C74 1.379(7) . ?
C73 H73 0.9500 . ?
C74 C75 1.372(7) . ?
C74 H74 0.9500 . ?
C75 C76 1.367(6) . ?
C75 H75 0.9500 . ?
C76 H76 0.9500 . ?
C77 C82 1.382(5) . ?
C77 C78 1.386(6) . ?
C78 C79 1.388(7) . ?
C78 H78 0.9500 . ?
C79 C80 1.372(7) . ?
C79 H79 0.9500 . ?
C80 C81 1.362(6) . ?
C80 H80 0.9500 . ?
C81 C82 1.392(6) . ?
C81 H81 0.9500 . ?
C82 H82 0.9500 . ?
C83 C87 1.534(5) . ?
C83 C84 1.539(5) . ?
C83 C94 1.540(5) . ?
C83 C88 1.543(5) . ?
C84 C85 1.345(5) . ?
C84 C100 1.481(5) . ?
C85 C86 1.471(6) . ?
C85 C106 1.488(5) . ?
C86 C87 1.359(5) . ?
C86 C112 1.487(5) . ?
C87 C118 1.484(5) . ?
C88 C93 1.387(5) . ?
C88 C89 1.405(5) . ?
C89 C90 1.390(6) . ?
C89 H89 0.9500 . ?
C90 C911 1.363(7) . ?
C90 C910 1.363(7) . ?
C90 C91 1.363(7) . ?
C90 C91' 1.363(7) . ?
C90 C91" 1.363(7) . ?
C90 H90 0.9500 . ?
C91 F3 1.315(6) . ?
C91 C92 1.367(6) . ?
C97 C96 1.361(7) . ?
C97 C98 1.380(7) . ?
C97 H97 0.9500 . ?
C121 C122 1.363(6) . ?
C121 C120 1.385(6) . ?
C121 H121 0.9500 . ?
C103 C104 1.376(6) . ?
C103 C102 1.380(6) . ?
C103 H103 0.9500 . ?
C109 C108 1.380(7) . ?
C109 C110 1.383(7) . ?
C109 H109 0.9500 . ?
C91' C92 1.367(6) . ?
C91' H91' 0.9500 . ?
C97' F3' 1.307(13) . ?
C97' C96 1.361(7) . ?
C97' C98 1.380(7) . ?
C221 C122 1.363(6) . ?
C221 C120 1.385(6) . ?
C221 H221 0.9500 . ?
C203 C104 1.376(6) . ?
C203 C102 1.380(6) . ?
C203 H203 0.9500 . ?
C209 C108 1.380(7) . ?
C209 C110 1.383(7) . ?
C209 H209 0.9500 . ?
C91" C92 1.367(6) . ?
C91" H91" 0.9500 . ?
C97" C96 1.361(7) . ?
C97" C98 1.380(7) . ?
C97" H97" 0.9500 . ?
C321 F3" 1.31(2) . ?
C321 C122 1.363(6) . ?
C321 C120 1.385(6) . ?
C303 C104 1.376(6) . ?
C303 C102 1.380(6) . ?
C303 H303 0.9500 . ?
C309 C108 1.380(7) . ?
C309 C110 1.383(7) . ?
C309 H309 0.9500 . ?
C910 C92 1.367(6) . ?
C910 H910 0.9500 . ?
C970 C96 1.361(7) . ?
C970 C98 1.380(7) . ?
C970 H970 0.9500 . ?
C421 C122 1.363(6) . ?
C421 C120 1.385(6) . ?
C421 H421 0.9500 . ?
C403 F33 1.38(3) . ?
C403 C104 1.376(6) . ?
C403 C102 1.380(6) . ?
C409 C108 1.380(7) . ?
C409 C110 1.383(7) . ?
C409 H409 0.9500 . ?
C911 C92 1.367(6) . ?
C911 H911 0.9500 . ?
C971 C96 1.361(7) . ?
C971 C98 1.380(7) . ?
C971 H971 0.9500 . ?
C521 C122 1.363(6) . ?
C521 C120 1.385(6) . ?
C521 H521 0.9500 . ?
C503 C104 1.376(6) . ?
C503 C102 1.380(6) . ?
C503 H503 0.9500 . ?
C509 F333 1.31(4) . ?
C509 C108 1.380(7) . ?
C509 C110 1.383(7) . ?
C92 C93 1.398(5) . ?
C92 H92 0.9500 . ?
C93 H93 0.9500 . ?
C94 C95 1.393(6) . ?
C94 C99 1.393(6) . ?
C95 C96 1.400(6) . ?
C95 H95 0.9500 . ?
C96 H96 0.9500 . ?
C98 C99 1.397(6) . ?
C98 H98 0.9500 . ?
C99 H99 0.9500 . ?
C100 C105 1.394(5) . ?
C100 C101 1.397(5) . ?
C101 C102 1.380(6) . ?
C101 H101 0.9500 . ?
C102 H102 0.9500 . ?
C104 C105 1.370(6) . ?
C104 H104 0.9500 . ?
C105 H105 0.9500 . ?
C106 C111 1.390(6) . ?
C106 C107 1.390(5) . ?
C107 C108 1.397(6) . ?
C107 H107 0.9500 . ?
C108 H108 0.9500 . ?
C110 C111 1.397(6) . ?
C110 H110 0.9500 . ?
C111 H111 0.9500 . ?
C112 C117 1.390(6) . ?
C112 C113 1.398(6) . ?
C113 C114 1.387(6) . ?
C113 H113 0.9500 . ?
C114 C115 1.390(7) . ?
C114 H114 0.9500 . ?
C115 C116 1.365(7) . ?
C115 H115 0.9500 . ?
C116 C117 1.388(6) . ?
C116 H116 0.9500 . ?
C117 H117 0.9500 . ?
C118 C119 1.389(5) . ?
C118 C123 1.400(5) . ?
C119 C120 1.389(6) . ?
C119 H119 0.9500 . ?
C120 H120 0.9500 . ?
C122 C123 1.389(6) . ?
C122 H122 0.9500 . ?
C123 H123 0.9500 . ?
C124 C125 1.539(5) . ?
C124 C128 1.543(5) . ?
C124 C129 1.543(6) . ?
C124 C135 1.549(5) . ?
C125 C126 1.356(5) . ?
C125 C141 1.476(6) . ?
C126 C147 1.480(5) . ?
C126 C127 1.482(6) . ?
C127 C128 1.358(5) . ?
C127 C153 1.489(5) . ?
C128 C159 1.475(6) . ?
C129 C134 1.392(6) . ?
C129 C130 1.393(6) . ?
C130 C131 1.376(6) . ?
C130 H130 0.9500 . ?
C131 C332 1.365(7) . ?
C131 C232 1.365(7) . ?
C131 C132 1.365(7) . ?
C131 H131 0.9500 . ?
C132 F4 1.342(7) . ?
C132 C133 1.370(7) . ?
C138 C137 1.367(6) . ?
C138 C139 1.371(6) . ?
C138 H138 0.9500 . ?
C162 C163 1.343(7) . ?
C162 C161 1.344(8) . ?
C162 H162 0.9500 . ?
C232 C133 1.370(7) . ?
C232 H232 0.9500 . ?
C238 F4' 1.245(11) . ?
C238 C137 1.367(6) . ?
C238 C139 1.371(6) . ?
C262 C163 1.343(7) . ?
C262 C161 1.344(8) . ?
C262 H262 0.9500 . ?
C332 C133 1.370(7) . ?
C332 H332 0.9500 . ?
C338 C137 1.367(6) . ?
C338 C139 1.371(6) . ?
C338 H338 0.9500 . ?
C362 F4" 1.312(14) . ?
C362 C163 1.343(7) . ?
C362 C161 1.344(8) . ?
C133 C134 1.378(6) . ?
C133 H133 0.9500 . ?
C134 H134 0.9500 . ?
C135 C136 1.380(5) . ?
C135 C140 1.401(6) . ?
C136 C137 1.384(6) . ?
C136 H136 0.9500 . ?
C137 H137 0.9500 . ?
C139 C140 1.373(6) . ?
C139 H139 0.9500 . ?
C140 H140 0.9500 . ?
C141 C146 1.392(6) . ?
C141 C142 1.413(6) . ?
C142 C143 1.389(6) . ?
C142 H142 0.9500 . ?
C143 C144 1.378(6) . ?
C143 H143 0.9500 . ?
C144 C145 1.397(6) . ?
C144 H144 0.9500 . ?
C145 C146 1.383(6) . ?
C145 H145 0.9500 . ?
C146 H146 0.9500 . ?
C147 C148 1.385(6) . ?
C147 C152 1.389(5) . ?
C148 C149 1.377(6) . ?
C148 H148 0.9500 . ?
C149 C150 1.379(7) . ?
C149 H149 0.9500 . ?
C150 C151 1.370(6) . ?
C150 H150 0.9500 . ?
C151 C152 1.379(6) . ?
C151 H151 0.9500 . ?
C152 H152 0.9500 . ?
C153 C158 1.387(5) . ?
C153 C154 1.388(5) . ?
C154 C155 1.374(6) . ?
C154 H154 0.9500 . ?
C155 C156 1.389(6) . ?
C155 H155 0.9500 . ?
C156 C157 1.373(6) . ?
C156 H156 0.9500 . ?
C157 C158 1.375(6) . ?
C157 H157 0.9500 . ?
C158 H158 0.9500 . ?
C159 C160 1.368(6) . ?
C159 C164 1.370(6) . ?
C160 C161 1.386(8) . ?
C160 H160 0.9500 . ?
C161 H161 0.9500 . ?
C163 C164 1.383(7) . ?
C163 H163 0.9500 . ?
C164 H164 0.9500 . ?

loop_
_geom_torsion_atom_site_label_1
_geom_torsion_atom_site_label_2
_geom_torsion_atom_site_label_3
_geom_torsion_atom_site_label_4
_geom_torsion
_geom_torsion_site_symmetry_1
_geom_torsion_site_symmetry_2
_geom_torsion_site_symmetry_3
_geom_torsion_site_symmetry_4
_geom_torsion_publ_flag
C5 C1 C2 C3 -3.5(4) . . . . ?
C6 C1 C2 C3 -119.9(3) . . . . ?
C12 C1 C2 C3 113.6(3) . . . . ?
C5 C1 C2 C18 -174.8(3) . . . . ?
C6 C1 C2 C18 68.7(4) . . . . ?
C12 C1 C2 C18 -57.8(4) . . . . ?
C18 C2 C3 C24 -6.8(6) . . . . ?
C1 C2 C3 C24 -177.6(3) . . . . ?
C18 C2 C3 C4 172.2(4) . . . . ?
C1 C2 C3 C4 1.4(4) . . . . ?
C2 C3 C4 C5 1.6(4) . . . . ?
C24 C3 C4 C5 -179.4(3) . . . . ?
C2 C3 C4 C30 -177.4(4) . . . . ?
C24 C3 C4 C30 1.7(6) . . . . ?
C30 C4 C5 C36 -4.6(6) . . . . ?
C3 C4 C5 C36 176.5(4) . . . . ?
C30 C4 C5 C1 175.1(4) . . . . ?
C3 C4 C5 C1 -3.8(4) . . . . ?
C2 C1 C5 C4 4.4(4) . . . . ?
C6 C1 C5 C4 121.4(3) . . . . ?
C12 C1 C5 C4 -107.4(4) . . . . ?
C2 C1 C5 C36 -175.9(3) . . . . ?
C6 C1 C5 C36 -59.0(4) . . . . ?
C12 C1 C5 C36 72.3(4) . . . . ?
C5 C1 C6 C11 118.2(4) . . . . ?
C2 C1 C6 C11 -129.8(4) . . . . ?
C12 C1 C6 C11 -10.4(5) . . . . ?
C5 C1 C6 C7 -63.0(4) . . . . ?
C2 C1 C6 C7 49.1(4) . . . . ?
C12 C1 C6 C7 168.4(3) . . . . ?
C11 C6 C7 C8 2.4(6) . . . . ?
C1 C6 C7 C8 -176.5(4) . . . . ?
C6 C7 C8 C999 0.3(6) . . . . ?
C6 C7 C8 C9" 0.3(6) . . . . ?
C6 C7 C8 C9 0.3(6) . . . . ?
C6 C7 C8 C9' 0.3(6) . . . . ?
C7 C8 C9 F1 179.5(4) . . . . ?
C7 C8 C9 C10 -2.5(7) . . . . ?
C7 C8 C9' C10 -2.5(7) . . . . ?
C7 C8 C9" C10 -2.5(7) . . . . ?
C7 C8 C999 C10 -2.5(7) . . . . ?
C8 C999 C10 C11 1.9(7) . . . . ?
F1 C9 C10 C11 180.0(4) . . . . ?
C8 C9 C10 C11 1.9(7) . . . . ?
C8 C9' C10 C11 1.9(7) . . . . ?
C8 C9" C10 C11 1.9(7) . . . . ?
C7 C6 C11 C10 -2.9(6) . . . . ?
C1 C6 C11 C10 175.9(4) . . . . ?
C999 C10 C11 C6 0.8(6) . . . . ?
C9 C10 C11 C6 0.8(6) . . . . ?
C9' C10 C11 C6 0.8(6) . . . . ?
C9" C10 C11 C6 0.8(6) . . . . ?
C5 C1 C12 C17 13.8(5) . . . . ?
C2 C1 C12 C17 -96.6(4) . . . . ?
C6 C1 C12 C17 141.2(4) . . . . ?
C5 C1 C12 C13 -171.6(3) . . . . ?
C2 C1 C12 C13 78.0(4) . . . . ?
C6 C1 C12 C13 -44.3(5) . . . . ?
C17 C12 C13 C14 -1.5(6) . . . . ?
C1 C12 C13 C14 -176.2(3) . . . . ?
C16 C015 C14 C13 1.0(7) . . . . ?
C16 C15 C14 C13 1.0(7) . . . . ?
F1' C15' C14 C13 -172.4(9) . . . . ?
C16 C15' C14 C13 1.0(7) . . . . ?
C16 C15" C14 C13 1.0(7) . . . . ?
C12 C13 C14 C015 0.7(6) . . . . ?
C12 C13 C14 C15 0.7(6) . . . . ?
C12 C13 C14 C15' 0.7(6) . . . . ?
C12 C13 C14 C15" 0.7(6) . . . . ?
C14 C015 C16 C17 -1.8(8) . . . . ?
C14 C15 C16 C17 -1.8(8) . . . . ?
F1' C15' C16 C17 172.4(8) . . . . ?
C14 C15' C16 C17 -1.8(8) . . . . ?
C14 C15" C16 C17 -1.8(8) . . . . ?
C015 C16 C17 C12 1.0(7) . . . . ?
C15 C16 C17 C12 1.0(7) . . . . ?
C15' C16 C17 C12 1.0(7) . . . . ?
C15" C16 C17 C12 1.0(7) . . . . ?
C13 C12 C17 C16 0.6(6) . . . . ?
C1 C12 C17 C16 175.4(4) . . . . ?
C3 C2 C18 C23 -51.7(6) . . . . ?
C1 C2 C18 C23 118.0(4) . . . . ?
C3 C2 C18 C19 131.9(4) . . . . ?
C1 C2 C18 C19 -58.4(5) . . . . ?
C23 C18 C19 C20 -1.7(6) . . . . ?
C2 C18 C19 C20 174.8(3) . . . . ?
C22 C211 C20 C19 0.3(6) . . . . ?
C22 C21 C20 C19 0.3(6) . . . . ?
C22 C21' C20 C19 0.3(6) . . . . ?
F1" C21" C20 C19 -178.1(7) . . . . ?
C22 C21" C20 C19 0.3(6) . . . . ?
C18 C19 C20 C211 0.9(6) . . . . ?
C18 C19 C20 C21 0.9(6) . . . . ?
C18 C19 C20 C21' 0.9(6) . . . . ?
C18 C19 C20 C21" 0.9(6) . . . . ?
C20 C211 C22 C23 -0.7(6) . . . . ?
C20 C21 C22 C23 -0.7(6) . . . . ?
C20 C21' C22 C23 -0.7(6) . . . . ?
F1" C21" C22 C23 177.5(8) . . . . ?
C20 C21" C22 C23 -0.7(6) . . . . ?
C211 C22 C23 C18 -0.1(6) . . . . ?
C21 C22 C23 C18 -0.1(6) . . . . ?
C21' C22 C23 C18 -0.1(6) . . . . ?
C21" C22 C23 C18 -0.1(6) . . . . ?
C19 C18 C23 C22 1.2(6) . . . . ?
C2 C18 C23 C22 -175.4(4) . . . . ?
C2 C3 C24 C29 -49.9(6) . . . . ?
C4 C3 C24 C29 131.2(4) . . . . ?
C2 C3 C24 C25 127.9(4) . . . . ?
C4 C3 C24 C25 -51.0(5) . . . . ?
C29 C24 C25 C26 -0.3(6) . . . . ?
C3 C24 C25 C26 -178.2(4) . . . . ?
C24 C25 C26 C27 0.5(6) . . . . ?
C25 C26 C27 C28 -0.5(7) . . . . ?
C26 C27 C28 C29 0.3(7) . . . . ?
C25 C24 C29 C28 0.1(6) . . . . ?
C3 C24 C29 C28 178.0(4) . . . . ?
C27 C28 C29 C24 -0.1(7) . . . . ?
C5 C4 C30 C35 116.7(5) . . . . ?
C3 C4 C30 C35 -64.6(5) . . . . ?
C5 C4 C30 C31 -61.2(6) . . . . ?
C3 C4 C30 C31 117.5(4) . . . . ?
C35 C30 C31 C32 -1.8(6) . . . . ?
C4 C30 C31 C32 176.1(4) . . . . ?
C30 C31 C32 C33 -0.7(6) . . . . ?
C31 C32 C33 C34 2.7(7) . . . . ?
C32 C33 C34 C35 -2.2(7) . . . . ?
C31 C30 C35 C34 2.3(6) . . . . ?
C4 C30 C35 C34 -175.6(4) . . . . ?
C33 C34 C35 C30 -0.3(7) . . . . ?
C4 C5 C36 C41 156.6(4) . . . . ?
C1 C5 C36 C41 -23.0(6) . . . . ?
C4 C5 C36 C37 -22.5(6) . . . . ?
C1 C5 C36 C37 158.0(4) . . . . ?
C41 C36 C37 C38 -2.4(6) . . . . ?
C5 C36 C37 C38 176.7(4) . . . . ?
F11 C390 C38 C37 155(2) . . . . ?
C40 C390 C38 C37 0.6(7) . . . . ?
C40 C39 C38 C37 0.6(7) . . . . ?
C40 C39' C38 C37 0.6(7) . . . . ?
C40 C39" C38 C37 0.6(7) . . . . ?
C36 C37 C38 C390 0.8(6) . . . . ?
C36 C37 C38 C39 0.8(6) . . . . ?
C36 C37 C38 C39' 0.8(6) . . . . ?
C36 C37 C38 C39" 0.8(6) . . . . ?
F11 C390 C40 C41 -157(2) . . . . ?
C38 C390 C40 C41 -0.4(6) . . . . ?
C38 C39 C40 C41 -0.4(6) . . . . ?
C38 C39' C40 C41 -0.4(6) . . . . ?
C38 C39" C40 C41 -0.4(6) . . . . ?
C390 C40 C41 C36 -1.4(6) . . . . ?
C39 C40 C41 C36 -1.4(6) . . . . ?
C39' C40 C41 C36 -1.4(6) . . . . ?
C39" C40 C41 C36 -1.4(6) . . . . ?
C37 C36 C41 C40 2.7(6) . . . . ?
C5 C36 C41 C40 -176.4(4) . . . . ?
C47 C42 C43 C44 120.6(4) . . . . ?
C46 C42 C43 C44 2.9(4) . . . . ?
C53 C42 C43 C44 -108.6(4) . . . . ?
C47 C42 C43 C59 -54.0(5) . . . . ?
C46 C42 C43 C59 -171.6(3) . . . . ?
C53 C42 C43 C59 76.8(5) . . . . ?
C59 C43 C44 C65 -5.9(7) . . . . ?
C42 C43 C44 C65 179.9(4) . . . . ?
C59 C43 C44 C45 173.1(4) . . . . ?
C42 C43 C44 C45 -1.1(4) . . . . ?
C43 C44 C45 C46 -1.5(5) . . . . ?
C65 C44 C45 C46 177.5(4) . . . . ?
C43 C44 C45 C71 177.3(3) . . . . ?
C65 C44 C45 C71 -3.7(6) . . . . ?
C71 C45 C46 C77 -3.3(7) . . . . ?
C44 C45 C46 C77 175.5(4) . . . . ?
C71 C45 C46 C42 -175.3(4) . . . . ?
C44 C45 C46 C42 3.4(4) . . . . ?
C43 C42 C46 C45 -3.9(4) . . . . ?
C47 C42 C46 C45 -119.1(4) . . . . ?
C53 C42 C46 C45 113.6(3) . . . . ?
C43 C42 C46 C77 -176.5(3) . . . . ?
C47 C42 C46 C77 68.2(5) . . . . ?
C53 C42 C46 C77 -59.0(4) . . . . ?
C43 C42 C47 C52 105.1(4) . . . . ?
C46 C42 C47 C52 -143.3(4) . . . . ?
C53 C42 C47 C52 -23.2(6) . . . . ?
C43 C42 C47 C48 -73.5(5) . . . . ?
C46 C42 C47 C48 38.0(5) . . . . ?
C53 C42 C47 C48 158.2(4) . . . . ?
C52 C47 C48 C49 3.5(7) . . . . ?
C42 C47 C48 C49 -177.8(4) . . . . ?
C47 C48 C49 C50' -0.3(8) . . . . ?
C47 C48 C49 C50 -0.3(8) . . . . ?
C48 C49 C50 F2 177.5(5) . . . . ?
C48 C49 C50 C51 -3.0(8) . . . . ?
C48 C49 C50' C51 -3.0(8) . . . . ?
C49 C50' C51 C52 3.0(7) . . . . ?
F2 C50 C51 C52 -177.5(4) . . . . ?
C49 C50 C51 C52 3.0(7) . . . . ?
C48 C47 C52 C51 -3.5(6) . . . . ?
C42 C47 C52 C51 177.9(4) . . . . ?
C50' C51 C52 C47 0.4(7) . . . . ?
C50 C51 C52 C47 0.4(7) . . . . ?
C43 C42 C53 C54 -162.1(4) . . . . ?
C47 C42 C53 C54 -35.9(5) . . . . ?
C46 C42 C53 C54 87.9(4) . . . . ?
C43 C42 C53 C58 25.8(5) . . . . ?
C47 C42 C53 C58 151.9(4) . . . . ?
C46 C42 C53 C58 -84.3(4) . . . . ?
C58 C53 C54 C55 0.0(7) . . . . ?
C42 C53 C54 C55 -172.3(4) . . . . ?
F2' C56' C55 C54 170.3(7) . . . . ?
C57 C56' C55 C54 -0.3(9) . . . . ?
C57 C56 C55 C54 -0.3(9) . . . . ?
C53 C54 C55 C56' -0.1(8) . . . . ?
C53 C54 C55 C56 -0.1(8) . . . . ?
F2' C56' C57 C58 -169.5(8) . . . . ?
C55 C56' C57 C58 0.8(9) . . . . ?
C55 C56 C57 C58 0.8(9) . . . . ?
C56' C57 C58 C53 -0.9(8) . . . . ?
C56 C57 C58 C53 -0.9(8) . . . . ?
C54 C53 C58 C57 0.5(7) . . . . ?
C42 C53 C58 C57 173.0(4) . . . . ?
C44 C43 C59 C64 -37.6(6) . . . . ?
C42 C43 C59 C64 135.9(4) . . . . ?
C44 C43 C59 C60 143.1(4) . . . . ?
C42 C43 C59 C60 -43.4(6) . . . . ?
C64 C59 C60 C61 0.8(6) . . . . ?
C43 C59 C60 C61 -179.8(4) . . . . ?
C59 C60 C61 C62 -0.7(6) . . . . ?
C60 C61 C62 C63 0.3(7) . . . . ?
C61 C62 C63 C64 0.0(6) . . . . ?
C62 C63 C64 C59 0.2(6) . . . . ?
C60 C59 C64 C63 -0.6(6) . . . . ?
C43 C59 C64 C63 -179.9(4) . . . . ?
C43 C44 C65 C70 127.3(4) . . . . ?
C45 C44 C65 C70 -51.5(5) . . . . ?
C43 C44 C65 C66 -53.2(6) . . . . ?
C45 C44 C65 C66 128.0(4) . . . . ?
C70 C65 C66 C67 -2.4(6) . . . . ?
C44 C65 C66 C67 178.1(4) . . . . ?
C65 C66 C67 C68 1.0(7) . . . . ?
C66 C67 C68 C69 0.8(7) . . . . ?
C67 C68 C69 C70 -1.2(7) . . . . ?
C68 C69 C70 C65 -0.2(7) . . . . ?
C66 C65 C70 C69 2.0(6) . . . . ?
C44 C65 C70 C69 -178.5(4) . . . . ?
C46 C45 C71 C76 -53.8(6) . . . . ?
C44 C45 C71 C76 127.7(4) . . . . ?
C46 C45 C71 C72 127.4(4) . . . . ?
C44 C45 C71 C72 -51.2(5) . . . . ?
C76 C71 C72 C73 0.4(6) . . . . ?
C45 C71 C72 C73 179.3(4) . . . . ?
C71 C72 C73 C74 -0.6(7) . . . . ?
C72 C73 C74 C75 -0.1(7) . . . . ?
C73 C74 C75 C76 0.9(7) . . . . ?
C74 C75 C76 C71 -1.1(7) . . . . ?
C72 C71 C76 C75 0.5(6) . . . . ?
C45 C71 C76 C75 -178.4(4) . . . . ?
C45 C46 C77 C82 138.6(4) . . . . ?
C42 C46 C77 C82 -50.2(6) . . . . ?
C45 C46 C77 C78 -43.6(6) . . . . ?
C42 C46 C77 C78 127.6(5) . . . . ?
C82 C77 C78 C79 0.8(8) . . . . ?
C46 C77 C78 C79 -177.1(5) . . . . ?
C77 C78 C79 C80 0.0(9) . . . . ?
C78 C79 C80 C81 -0.3(9) . . . . ?
C79 C80 C81 C82 -0.3(8) . . . . ?
C78 C77 C82 C81 -1.4(7) . . . . ?
C46 C77 C82 C81 176.5(4) . . . . ?
C80 C81 C82 C77 1.1(7) . . . . ?
C87 C83 C84 C85 2.9(4) . . . . ?
C94 C83 C84 C85 -115.2(3) . . . . ?
C88 C83 C84 C85 119.1(3) . . . . ?
C87 C83 C84 C100 178.8(3) . . . . ?
C94 C83 C84 C100 60.7(4) . . . . ?
C88 C83 C84 C100 -65.1(4) . . . . ?
C100 C84 C85 C86 -176.7(3) . . . . ?
C83 C84 C85 C86 -1.1(4) . . . . ?
C100 C84 C85 C106 4.3(6) . . . . ?
C83 C84 C85 C106 180.0(3) . . . . ?
C84 C85 C86 C87 -1.5(5) . . . . ?
C106 C85 C86 C87 177.4(3) . . . . ?
C84 C85 C86 C112 178.5(4) . . . . ?
C106 C85 C86 C112 -2.5(6) . . . . ?
C85 C86 C87 C118 -174.5(4) . . . . ?
C112 C86 C87 C118 5.4(7) . . . . ?
C85 C86 C87 C83 3.4(4) . . . . ?
C112 C86 C87 C83 -176.6(4) . . . . ?
C84 C83 C87 C86 -3.8(4) . . . . ?
C94 C83 C87 C86 109.2(4) . . . . ?
C88 C83 C87 C86 -119.4(3) . . . . ?
C84 C83 C87 C118 174.3(3) . . . . ?
C94 C83 C87 C118 -72.7(4) . . . . ?
C88 C83 C87 C118 58.7(5) . . . . ?
C87 C83 C88 C93 -124.8(4) . . . . ?
C84 C83 C88 C93 123.9(4) . . . . ?
C94 C83 C88 C93 4.6(5) . . . . ?
C87 C83 C88 C89 56.7(4) . . . . ?
C84 C83 C88 C89 -54.6(4) . . . . ?
C94 C83 C88 C89 -173.9(3) . . . . ?
C93 C88 C89 C90 -3.3(6) . . . . ?
C83 C88 C89 C90 175.3(4) . . . . ?
C88 C89 C90 C911 0.8(7) . . . . ?
C88 C89 C90 C910 0.8(7) . . . . ?
C88 C89 C90 C91 0.8(7) . . . . ?
C88 C89 C90 C91' 0.8(7) . . . . ?
C88 C89 C90 C91" 0.8(7) . . . . ?
C89 C90 C91 F3 176.6(4) . . . . ?
C89 C90 C91 C92 1.4(7) . . . . ?
C89 C90 C91' C92 1.4(7) . . . . ?
C89 C90 C91" C92 1.4(7) . . . . ?
C89 C90 C910 C92 1.4(7) . . . . ?
C89 C90 C911 C92 1.4(7) . . . . ?
C90 C911 C92 C93 -1.1(7) . . . . ?
F3 C91 C92 C93 -176.1(4) . . . . ?
C90 C91 C92 C93 -1.1(7) . . . . ?
C90 C91' C92 C93 -1.1(7) . . . . ?
C90 C91" C92 C93 -1.1(7) . . . . ?
C90 C910 C92 C93 -1.1(7) . . . . ?
C89 C88 C93 C92 3.5(6) . . . . ?
C83 C88 C93 C92 -174.9(4) . . . . ?
C911 C92 C93 C88 -1.4(6) . . . . ?
C91 C92 C93 C88 -1.4(6) . . . . ?
C91' C92 C93 C88 -1.4(6) . . . . ?
C91" C92 C93 C88 -1.4(6) . . . . ?
C910 C92 C93 C88 -1.4(6) . . . . ?
C87 C83 C94 C95 176.2(3) . . . . ?
C84 C83 C94 C95 -72.8(4) . . . . ?
C88 C83 C94 C95 48.3(5) . . . . ?
C87 C83 C94 C99 -8.1(5) . . . . ?
C84 C83 C94 C99 103.0(4) . . . . ?
C88 C83 C94 C99 -136.0(4) . . . . ?
C99 C94 C95 C96 2.2(6) . . . . ?
C83 C94 C95 C96 178.1(4) . . . . ?
C98 C971 C96 C95 1.0(7) . . . . ?
C98 C97 C96 C95 1.0(7) . . . . ?
F3' C97' C96 C95 170.6(11) . . . . ?
C98 C97' C96 C95 1.0(7) . . . . ?
C98 C97" C96 C95 1.0(7) . . . . ?
C98 C970 C96 C95 1.0(7) . . . . ?
C94 C95 C96 C971 -2.0(6) . . . . ?
C94 C95 C96 C97 -2.0(6) . . . . ?
C94 C95 C96 C97' -2.0(6) . . . . ?
C94 C95 C96 C97" -2.0(6) . . . . ?
C94 C95 C96 C970 -2.0(6) . . . . ?
C96 C971 C98 C99 -0.3(7) . . . . ?
C96 C97 C98 C99 -0.3(7) . . . . ?
F3' C97' C98 C99 -172.1(9) . . . . ?
C96 C97' C98 C99 -0.3(7) . . . . ?
C96 C97" C98 C99 -0.3(7) . . . . ?
C96 C970 C98 C99 -0.3(7) . . . . ?
C95 C94 C99 C98 -1.5(6) . . . . ?
C83 C94 C99 C98 -177.4(4) . . . . ?
C971 C98 C99 C94 0.6(7) . . . . ?
C97 C98 C99 C94 0.6(7) . . . . ?
C97' C98 C99 C94 0.6(7) . . . . ?
C97" C98 C99 C94 0.6(7) . . . . ?
C970 C98 C99 C94 0.6(7) . . . . ?
C85 C84 C100 C105 57.0(6) . . . . ?
C83 C84 C100 C105 -118.1(4) . . . . ?
C85 C84 C100 C101 -125.2(4) . . . . ?
C83 C84 C100 C101 59.7(5) . . . . ?
C105 C100 C101 C102 -0.6(6) . . . . ?
C84 C100 C101 C102 -178.4(4) . . . . ?
C104 C503 C102 C101 -0.1(7) . . . . ?
C104 C103 C102 C101 -0.1(7) . . . . ?
C104 C203 C102 C101 -0.1(7) . . . . ?
C104 C303 C102 C101 -0.1(7) . . . . ?
F33 C403 C102 C101 173.8(16) . . . . ?
C104 C403 C102 C101 -0.1(7) . . . . ?
C100 C101 C102 C503 0.3(7) . . . . ?
C100 C101 C102 C103 0.3(7) . . . . ?
C100 C101 C102 C203 0.3(7) . . . . ?
C100 C101 C102 C303 0.3(7) . . . . ?
C100 C101 C102 C403 0.3(7) . . . . ?
C102 C103 C104 C105 0.2(7) . . . . ?
C102 C203 C104 C105 0.2(7) . . . . ?
C102 C303 C104 C105 0.2(7) . . . . ?
F33 C403 C104 C105 -174.0(15) . . . . ?
C102 C403 C104 C105 0.2(7) . . . . ?
C102 C503 C104 C105 0.2(7) . . . . ?
C103 C104 C105 C100 -0.5(7) . . . . ?
C203 C104 C105 C100 -0.5(7) . . . . ?
C303 C104 C105 C100 -0.5(7) . . . . ?
C403 C104 C105 C100 -0.5(7) . . . . ?
C503 C104 C105 C100 -0.5(7) . . . . ?
C101 C100 C105 C104 0.7(6) . . . . ?
C84 C100 C105 C104 178.6(4) . . . . ?
C84 C85 C106 C111 47.7(6) . . . . ?
C86 C85 C106 C111 -131.1(4) . . . . ?
C84 C85 C106 C107 -130.9(4) . . . . ?
C86 C85 C106 C107 50.3(6) . . . . ?
C111 C106 C107 C108 -1.1(6) . . . . ?
C85 C106 C107 C108 177.4(4) . . . . ?
F333 C509 C108 C107 -167(3) . . . . ?
C110 C509 C108 C107 -0.6(7) . . . . ?
C110 C109 C108 C107 -0.6(7) . . . . ?
C110 C209 C108 C107 -0.6(7) . . . . ?
C110 C309 C108 C107 -0.6(7) . . . . ?
C110 C409 C108 C107 -0.6(7) . . . . ?
C106 C107 C108 C509 0.8(7) . . . . ?
C106 C107 C108 C109 0.8(7) . . . . ?
C106 C107 C108 C209 0.8(7) . . . . ?
C106 C107 C108 C309 0.8(7) . . . . ?
C106 C107 C108 C409 0.8(7) . . . . ?
F333 C509 C110 C111 170(2) . . . . ?
C108 C509 C110 C111 0.9(7) . . . . ?
C108 C109 C110 C111 0.9(7) . . . . ?
C108 C209 C110 C111 0.9(7) . . . . ?
C108 C309 C110 C111 0.9(7) . . . . ?
C108 C409 C110 C111 0.9(7) . . . . ?
C107 C106 C111 C110 1.4(6) . . . . ?
C85 C106 C111 C110 -177.2(4) . . . . ?
C509 C110 C111 C106 -1.3(7) . . . . ?
C109 C110 C111 C106 -1.3(7) . . . . ?
C209 C110 C111 C106 -1.3(7) . . . . ?
C309 C110 C111 C106 -1.3(7) . . . . ?
C409 C110 C111 C106 -1.3(7) . . . . ?
C87 C86 C112 C117 60.8(6) . . . . ?
C85 C86 C112 C117 -119.3(4) . . . . ?
C87 C86 C112 C113 -117.5(5) . . . . ?
C85 C86 C112 C113 62.4(5) . . . . ?
C117 C112 C113 C114 -2.1(6) . . . . ?
C86 C112 C113 C114 176.2(4) . . . . ?
C112 C113 C114 C115 0.8(7) . . . . ?
C113 C114 C115 C116 0.1(7) . . . . ?
C114 C115 C116 C117 0.2(7) . . . . ?
C115 C116 C117 C112 -1.5(7) . . . . ?
C113 C112 C117 C116 2.4(6) . . . . ?
C86 C112 C117 C116 -175.9(4) . . . . ?
C86 C87 C118 C119 20.0(6) . . . . ?
C83 C87 C118 C119 -157.7(4) . . . . ?
C86 C87 C118 C123 -160.9(4) . . . . ?
C83 C87 C118 C123 21.4(6) . . . . ?
C123 C118 C119 C120 3.6(6) . . . . ?
C87 C118 C119 C120 -177.2(4) . . . . ?
C122 C521 C120 C119 -1.1(7) . . . . ?
C122 C121 C120 C119 -1.1(7) . . . . ?
C122 C221 C120 C119 -1.1(7) . . . . ?
F3" C321 C120 C119 -179.0(12) . . . . ?
C122 C321 C120 C119 -1.1(7) . . . . ?
C122 C421 C120 C119 -1.1(7) . . . . ?
C118 C119 C120 C521 -1.4(6) . . . . ?
C118 C119 C120 C121 -1.4(6) . . . . ?
C118 C119 C120 C221 -1.4(6) . . . . ?
C118 C119 C120 C321 -1.4(6) . . . . ?
C118 C119 C120 C421 -1.4(6) . . . . ?
C120 C521 C122 C123 1.3(7) . . . . ?
C120 C121 C122 C123 1.3(7) . . . . ?
C120 C221 C122 C123 1.3(7) . . . . ?
F3" C321 C122 C123 179.2(12) . . . . ?
C120 C321 C122 C123 1.3(7) . . . . ?
C120 C421 C122 C123 1.3(7) . . . . ?
C521 C122 C123 C118 1.1(7) . . . . ?
C121 C122 C123 C118 1.1(7) . . . . ?
C221 C122 C123 C118 1.1(7) . . . . ?
C321 C122 C123 C118 1.1(7) . . . . ?
C421 C122 C123 C118 1.1(7) . . . . ?
C119 C118 C123 C122 -3.5(6) . . . . ?
C87 C118 C123 C122 177.4(4) . . . . ?
C128 C124 C125 C126 -0.9(4) . . . . ?
C129 C124 C125 C126 118.6(4) . . . . ?
C135 C124 C125 C126 -114.7(4) . . . . ?
C128 C124 C125 C141 -176.4(3) . . . . ?
C129 C124 C125 C141 -57.0(5) . . . . ?
C135 C124 C125 C141 69.7(5) . . . . ?
C141 C125 C126 C147 -5.7(7) . . . . ?
C124 C125 C126 C147 179.1(4) . . . . ?
C141 C125 C126 C127 176.1(4) . . . . ?
C124 C125 C126 C127 0.9(4) . . . . ?
C125 C126 C127 C128 -0.5(5) . . . . ?
C147 C126 C127 C128 -178.8(4) . . . . ?
C125 C126 C127 C153 179.3(4) . . . . ?
C147 C126 C127 C153 1.0(6) . . . . ?
C126 C127 C128 C159 174.2(4) . . . . ?
C153 C127 C128 C159 -5.6(7) . . . . ?
C126 C127 C128 C124 -0.1(4) . . . . ?
C153 C127 C128 C124 -179.9(4) . . . . ?
C125 C124 C128 C127 0.5(4) . . . . ?
C129 C124 C128 C127 -114.3(4) . . . . ?
C135 C124 C128 C127 117.1(4) . . . . ?
C125 C124 C128 C159 -174.0(4) . . . . ?
C129 C124 C128 C159 71.2(5) . . . . ?
C135 C124 C128 C159 -57.4(5) . . . . ?
C125 C124 C129 C134 81.9(5) . . . . ?
C128 C124 C129 C134 -165.7(4) . . . . ?
C135 C124 C129 C134 -41.7(5) . . . . ?
C125 C124 C129 C130 -94.6(4) . . . . ?
C128 C124 C129 C130 17.9(5) . . . . ?
C135 C124 C129 C130 141.8(4) . . . . ?
C134 C129 C130 C131 3.7(6) . . . . ?
C124 C129 C130 C131 -179.6(4) . . . . ?
C129 C130 C131 C332 -0.9(7) . . . . ?
C129 C130 C131 C232 -0.9(7) . . . . ?
C129 C130 C131 C132 -0.9(7) . . . . ?
C130 C131 C132 F4 175.3(5) . . . . ?
C130 C131 C132 C133 -2.0(7) . . . . ?
C130 C131 C232 C133 -2.0(7) . . . . ?
C130 C131 C332 C133 -2.0(7) . . . . ?
C131 C332 C133 C134 1.9(7) . . . . ?
F4 C132 C133 C134 -175.6(5) . . . . ?
C131 C132 C133 C134 1.9(7) . . . . ?
C131 C232 C133 C134 1.9(7) . . . . ?
C332 C133 C134 C129 1.1(7) . . . . ?
C132 C133 C134 C129 1.1(7) . . . . ?
C232 C133 C134 C129 1.1(7) . . . . ?
C130 C129 C134 C133 -3.8(6) . . . . ?
C124 C129 C134 C133 179.6(4) . . . . ?
C125 C124 C135 C136 -136.2(4) . . . . ?
C128 C124 C135 C136 112.5(4) . . . . ?
C129 C124 C135 C136 -14.7(6) . . . . ?
C125 C124 C135 C140 44.1(5) . . . . ?
C128 C124 C135 C140 -67.1(5) . . . . ?
C129 C124 C135 C140 165.7(4) . . . . ?
C140 C135 C136 C137 -3.3(6) . . . . ?
C124 C135 C136 C137 177.0(4) . . . . ?
C139 C338 C137 C136 0.3(7) . . . . ?
C139 C138 C137 C136 0.3(7) . . . . ?
F4' C238 C137 C136 178.8(8) . . . . ?
C139 C238 C137 C136 0.3(7) . . . . ?
C135 C136 C137 C338 2.0(7) . . . . ?
C135 C136 C137 C138 2.0(7) . . . . ?
C135 C136 C137 C238 2.0(7) . . . . ?
C137 C338 C139 C140 -1.1(8) . . . . ?
C137 C138 C139 C140 -1.1(8) . . . . ?
F4' C238 C139 C140 -179.5(8) . . . . ?
C137 C238 C139 C140 -1.1(8) . . . . ?
C338 C139 C140 C135 -0.4(8) . . . . ?
C138 C139 C140 C135 -0.4(8) . . . . ?
C238 C139 C140 C135 -0.4(8) . . . . ?
C136 C135 C140 C139 2.5(7) . . . . ?
C124 C135 C140 C139 -177.8(4) . . . . ?
C126 C125 C141 C146 -46.0(6) . . . . ?
C124 C125 C141 C146 128.7(4) . . . . ?
C126 C125 C141 C142 134.5(4) . . . . ?
C124 C125 C141 C142 -50.9(5) . . . . ?
C146 C141 C142 C143 -0.6(6) . . . . ?
C125 C141 C142 C143 179.0(4) . . . . ?
C141 C142 C143 C144 0.6(6) . . . . ?
C142 C143 C144 C145 -0.4(6) . . . . ?
C143 C144 C145 C146 0.2(6) . . . . ?
C144 C145 C146 C141 -0.2(6) . . . . ?
C142 C141 C146 C145 0.4(6) . . . . ?
C125 C141 C146 C145 -179.2(4) . . . . ?
C125 C126 C147 C148 -49.6(6) . . . . ?
C127 C126 C147 C148 128.3(4) . . . . ?
C125 C126 C147 C152 132.3(4) . . . . ?
C127 C126 C147 C152 -49.8(6) . . . . ?
C152 C147 C148 C149 -1.3(6) . . . . ?
C126 C147 C148 C149 -179.4(4) . . . . ?
C147 C148 C149 C150 0.7(7) . . . . ?
C148 C149 C150 C151 0.6(7) . . . . ?
C149 C150 C151 C152 -1.2(7) . . . . ?
C150 C151 C152 C147 0.6(7) . . . . ?
C148 C147 C152 C151 0.7(6) . . . . ?
C126 C147 C152 C151 178.8(4) . . . . ?
C128 C127 C153 C158 -64.1(6) . . . . ?
C126 C127 C153 C158 116.1(4) . . . . ?
C128 C127 C153 C154 119.8(5) . . . . ?
C126 C127 C153 C154 -60.0(5) . . . . ?
C158 C153 C154 C155 0.4(6) . . . . ?
C127 C153 C154 C155 176.6(4) . . . . ?
C153 C154 C155 C156 -0.8(7) . . . . ?
C154 C155 C156 C157 -0.1(7) . . . . ?
C155 C156 C157 C158 1.4(7) . . . . ?
C156 C157 C158 C153 -1.7(7) . . . . ?
C154 C153 C158 C157 0.8(6) . . . . ?
C127 C153 C158 C157 -175.4(4) . . . . ?
C127 C128 C159 C160 -34.7(7) . . . . ?
C124 C128 C159 C160 138.8(5) . . . . ?
C127 C128 C159 C164 146.1(5) . . . . ?
C124 C128 C159 C164 -40.4(6) . . . . ?
C164 C159 C160 C161 -2.1(9) . . . . ?
C128 C159 C160 C161 178.7(6) . . . . ?
F4" C362 C161 C160 179.7(10) . . . . ?
C163 C362 C161 C160 2.9(10) . . . . ?
C163 C162 C161 C160 2.9(10) . . . . ?
C163 C262 C161 C160 2.9(10) . . . . ?
C159 C160 C161 C362 -1.1(11) . . . . ?
C159 C160 C161 C162 -1.1(11) . . . . ?
C159 C160 C161 C262 -1.1(11) . . . . ?
F4" C362 C163 C164 -178.0(10) . . . . ?
C161 C362 C163 C164 -1.4(9) . . . . ?
C161 C162 C163 C164 -1.4(9) . . . . ?
C161 C262 C163 C164 -1.4(9) . . . . ?
C160 C159 C164 C163 3.7(8) . . . . ?
C128 C159 C164 C163 -177.1(5) . . . . ?
C362 C163 C164 C159 -2.0(8) . . . . ?
C162 C163 C164 C159 -2.0(8) . . . . ?
C262 C163 C164 C159 -2.0(8) . . . . ?
